data_4121460
loop_
_publ_author_name
'Furukawa, Hiroyasu'
'G\'andara, Felipe'
'Zhang, Yue-Biao'
'Jiang, Juncong'
'Queen, Wendy L.'
'Hudson, Matthew R.'
'Yaghi, Omar M.'

_publ_section_title
;
 Water adsorption in porous metal-organic frameworks and related
 materials.
;
_journal_issue 11
_journal_name_full 'Journal of the American Chemical Society'
_journal_page_first 4369
_journal_page_last 4381
_journal_paper_doi 10.1021/ja500330a
_journal_volume 136
_journal_year 2014
_chemical_formula_moiety 'C48 H24 O64 Zr12, 17.17(O)'
_chemical_formula_sum 'C48 H24 O81.17 Zr12'
_chemical_formula_weight 2993.98
_chemical_name_systematic MOF-801(SC)
_space_group_crystal_system triclinic
_space_group_IT_number 2
_space_group_name_Hall '-P 1'
_space_group_name_H-M_alt 'P -1'
_symmetry_space_group_name_Hall '-P 1'
_symmetry_space_group_name_H-M 'P -1'
_atom_sites_solution_hydrogens geom
_atom_sites_solution_primary direct
_audit_creation_date 2013-11-20
_audit_creation_method
;
Olex2 1.2
(compiled 2013.11.15 svn.r2834 for OlexSys, GUI svn.r4715)
;
_cell_angle_alpha 90.031(6)
_cell_angle_beta 90.182(6)
_cell_angle_gamma 89.999(6)
_cell_formula_units_Z 2
_cell_length_a 17.809(6)
_cell_length_b 17.831(6)
_cell_length_c 17.812(6)
_cell_measurement_reflns_used 2067
_cell_measurement_temperature 100
_cell_measurement_theta_max 22.25
_cell_measurement_theta_min 2.82
_cell_volume 5656(3)
_computing_molecular_graphics 'Olex2 (Dolomanov et al., 2009)'
_computing_publication_material 'Olex2 (Dolomanov et al., 2009)'
_computing_structure_refinement 'XL (Sheldrick, 2008)'
_computing_structure_solution 'ShelXS (Sheldrick, 2008)'
_diffrn_ambient_temperature 100.15
_diffrn_measured_fraction_theta_full 0.997
_diffrn_measured_fraction_theta_max 0.994
_diffrn_measurement_device_type 'Bruker APEX-II CCD'
_diffrn_measurement_method '\f and \w scans'
_diffrn_radiation_wavelength 0.6199
_diffrn_reflns_av_R_equivalents 0.1395
_diffrn_reflns_av_unetI/netI 0.2001
_diffrn_reflns_Laue_measured_fraction_full 0.997
_diffrn_reflns_Laue_measured_fraction_max 0.994
_diffrn_reflns_limit_h_max 22
_diffrn_reflns_limit_h_min -22
_diffrn_reflns_limit_k_max 22
_diffrn_reflns_limit_k_min -22
_diffrn_reflns_limit_l_max 22
_diffrn_reflns_limit_l_min -22
_diffrn_reflns_number 56059
_diffrn_reflns_point_group_measured_fraction_full 0.997
_diffrn_reflns_point_group_measured_fraction_max 0.994
_diffrn_reflns_theta_full 21.835
_diffrn_reflns_theta_max 22.900
_diffrn_reflns_theta_min 2.817
_diffrn_standards_number 0
_exptl_absorpt_coefficient_mu 4.733
_exptl_absorpt_correction_T_max 0.7448
_exptl_absorpt_correction_T_min 0.5642
_exptl_absorpt_correction_type multi-scan
_exptl_absorpt_process_details SADABS
_exptl_crystal_colour colourless
_exptl_crystal_colour_primary colourless
_exptl_crystal_density_diffrn 1.758
_exptl_crystal_description octahedral
_exptl_crystal_F_000 2883
_exptl_crystal_size_max 0.02
_exptl_crystal_size_mid 0.01
_exptl_crystal_size_min 0.01
_refine_diff_density_max 3.882
_refine_diff_density_min -6.895
_refine_diff_density_rms 0.390
_refine_ls_extinction_method none
_refine_ls_goodness_of_fit_ref 1.053
_refine_ls_hydrogen_treatment constr
_refine_ls_matrix_type full
_refine_ls_number_parameters 1280
_refine_ls_number_reflns 23306
_refine_ls_number_restraints 192
_refine_ls_restrained_S_all 1.049
_refine_ls_R_factor_all 0.2137
_refine_ls_R_factor_gt 0.1763
_refine_ls_shift/su_max 0.050
_refine_ls_shift/su_mean 0.001
_refine_ls_structure_factor_coef Fsqd
_refine_ls_weighting_details 'w=1/[\s^2^(Fo^2^)+(0.0001P)^2^+809.4526P] where P=(Fo^2^+2Fc^2^)/3'
_refine_ls_weighting_scheme calc
_refine_ls_wR_factor_gt 0.3982
_refine_ls_wR_factor_ref 0.4263
_reflns_Friedel_coverage 0.000
_reflns_number_gt 15415
_reflns_number_total 23306
_reflns_threshold_expression 'I > 2\s(I)'
_cod_data_source_file ja500330a_si_002.cif
_cod_data_source_block MOF-801-filled
_cod_database_code 4121460
_shelxl_version_number 2013-4
_shelx_space_group_comment
;
The symmetry employed for this shelxl refinement is uniquely defined
by the following loop, which should always be used as a source of
symmetry information in preference to the above space-group names.
They are only intended as comments.
;
_olex2_refinement_description
;
1. Fixed Uiso
 At 1.2 times of:
  All C(H) groups
2. Uiso/Uaniso restraints and constraints
C30 \\sim C26 \\sim C7 \\sim C34 \\sim C3 \\sim C1 \\sim C47 \\sim C50 \\sim
C2F \\sim C1E \\sim C43 \\sim C9 \\sim C1F \\sim C24 \\sim C14 \\sim C15 \\sim
C13 \\sim C2 \\sim C11 \\sim C38 \\sim C44 \\sim C40 \\sim C36 \\sim C32 \\sim
C18 \\sim C1G \\sim C12 \\sim C16 \\sim C19 \\sim C42 \\sim C8 \\sim C6 \\sim
C4 \\sim C1D \\sim C1B \\sim C17 \\sim C33 \\sim C45 \\sim C1C \\sim C1I \\sim
C35 \\sim C48 \\sim C46: within 1.7A with sigma of 0.02 and sigma for terminal
atoms of 0.04
Uiso(O25) = Uiso(O84)
3. Others
 Fixed Sof: O20(0.5) O23(0.5) O25(0.5) O27(0.5) O28(0.5) O30(0.5) O32(0.5)
 O34(0.5) O35(0.5) O36(0.5) O39(0.5) O5(0.5) O9(0.5) O1(0.5) O1J(0.5) O1K(0.5)
 O1L(0.5) O1O(0.5) O1P(0.5) O1Q(0.5) O1R(0.33333) O1S(0.5) O1T(0.5) O1U(0.5)
 O1V(0.5) O1W(0.5) O1X(0.5) O1Y(0.5) O1Z(0.5) O24(0.5) O2A(0.5) O2B(0.5)
 O2C(0.5) O46(0.5) O2D(0.5) O41(0.5) O2E(0.5) O2G(0.5) O2H(0.5) O2P(0.5)
 O2I(0.33333) O77(0.5) O2J(0.33333) O2K(0.5) O2L(0.5) O67(0.25) O2M(0.5)
 O74(0.33333) O99(0.25) O73(0.25) O2N(0.25) O2O(0.5) O86(0.33333) O97(0.33333)
 O2Q(0.5) O2R(0.33333) O2S(0.33333) O2T(0.5) O2U(0.25) O2V(0.5) O2W(0.5)
 O92(0.25) O95(0.25) O100(0.33333) O58(0.5) O93(0.33333) O2Y(0.33333) O84(0.5)
 O83(0.25) O102(0.25) O2F(0.25) O196(0.25) O276(0.5) O65(0.5) O150(0.25)
 O176(0.25) O162(0.25)
4.a Aromatic/amide H refined with riding coordinates:
 C1(H1), C48(H48), C49(H49), C44(H44), C35(H35), C2(H2), C43(H43), C4(H4),
 C5(H5), C47(H47), C7(H7), C33(H33), C42(H42), C11(H11), C40(H40), C14(H14),
 C18(H18), C19(H19), C26(H26), C1D(H1D), C45(H45), C1E(H1E), C1G(H1G), C24(H24)
;

loop_
_space_group_symop_operation_xyz
'x, y, z'
'-x, -y, -z'

loop_
_atom_site_label
_atom_site_type_symbol
_atom_site_fract_x
_atom_site_fract_y
_atom_site_fract_z
_atom_site_U_iso_or_equiv
_atom_site_adp_type
_atom_site_occupancy
_atom_site_site_symmetry_order
_atom_site_calc_flag
_atom_site_refinement_flags_posn
_atom_site_refinement_flags_occupancy
_atom_site_disorder_assembly
_atom_site_disorder_group
Zr1 Zr 1.63767(10) 0.98952(11) 0.98908(11) 0.0173(4) Uani 1 1 d . . . .
Zr2 Zr 1.63777(10) 0.51040(11) 0.51099(11) 0.0173(4) Uani 1 1 d . . . .
Zr3 Zr 1.13768(10) 0.48959(11) 1.01118(11) 0.0178(4) Uani 1 1 d . . . .
Zr4 Zr 0.86239(10) -0.01054(11) 0.51111(11) 0.0174(4) Uani 1 1 d . . . .
Zr5 Zr 1.48907(11) 0.63770(10) 0.51056(11) 0.0173(4) Uani 1 1 d . . . .
Zr6 Zr 1.51107(11) 1.13769(10) 1.01046(11) 0.0175(4) Uani 1 1 d . . . .
Zr7 Zr 1.01061(11) 0.01106(11) 0.63780(10) 0.0169(4) Uani 1 1 d . . . .
Zr8 Zr 1.51067(11) 0.98900(11) 1.13763(10) 0.0172(4) Uani 1 1 d . . . .
Zr9 Zr 0.98940(11) 0.51104(11) 1.13772(10) 0.0176(4) Uani 1 1 d . . . .
Zr10 Zr 1.01098(11) -0.13765(10) 0.51047(11) 0.0175(4) Uani 1 1 d . . . .
Zr11 Zr 0.98905(11) 0.36236(10) 1.01048(11) 0.0175(4) Uani 1 1 d . . . .
Zr12 Zr 1.48950(11) 0.48877(11) 0.63774(10) 0.0174(4) Uani 1 1 d . . . .
C1 C 0.998(2) 0.245(2) 0.788(2) 0.054(7) Uani 1 1 d . . . .
H1 H 0.9994 0.1952 0.8067 0.065 Uiso 1 1 calc R . . .
O16 O 0.8098(12) 0.5100(14) 0.8766(13) 0.053(6) Uani 1 1 d . . . .
O17 O 1.1256(14) 0.4804(16) 0.8083(13) 0.060(7) Uani 1 1 d . . . .
O19 O 1.3088(13) 0.3777(14) 0.4795(13) 0.054(6) Uani 1 1 d . . . .
O20 O 1.439(3) 0.940(3) 1.062(3) 0.036(10) Uiso 0.5 1 d . P . .
O22 O 0.8111(11) -0.0083(14) 0.6240(11) 0.046(6) Uani 1 1 d . . . .
O23 O 1.0596(17) 0.4343(18) 0.9508(17) 0.012(6) Uiso 0.5 1 d . P B .
O25 O 1.583(3) 0.420(3) 0.579(3) 0.044(8) Uiso 0.5 1 d . P A 2
O26 O 1.3769(12) 0.6897(12) 0.5087(14) 0.052(6) Uani 1 1 d . . . .
O27 O 1.4496(18) 1.0607(18) 1.0667(19) 0.016(6) Uiso 0.5 1 d . P . .
O28 O 0.9494(18) -0.0602(18) 0.5685(19) 0.015(6) Uiso 0.5 1 d . P . .
O30 O 1.5910(19) 1.0658(18) 1.0779(18) 0.016(6) Uiso 0.5 1 d . P . .
O31 O 0.4790(14) -0.1930(14) 0.8783(14) 0.061(7) Uani 1 1 d . . . .
O32 O 0.9215(18) -0.0891(19) 0.4341(18) 0.017(7) Uiso 0.5 1 d . P . .
O33 O 1.2915(14) 0.5891(13) 0.4927(14) 0.056(6) Uani 1 1 d . . . .
O34 O 1.4108(18) 0.5651(17) 0.5776(17) 0.013(6) Uiso 0.5 1 d . P A .
O35 O 1.0524(17) 0.4413(18) 1.0670(19) 0.013(6) Uiso 0.5 1 d . P B .
O36 O 1.5492(17) 0.5601(17) 0.5664(18) 0.013(6) Uiso 0.5 1 d . P A .
O37 O 1.1915(13) 0.3765(13) 1.0213(13) 0.054(7) Uani 1 1 d . . . .
O39 O 1.0904(19) -0.0655(18) 0.5782(18) 0.015(6) Uiso 0.5 1 d . P . .
O40 O 0.6891(12) 0.5064(13) 0.6239(12) 0.046(5) Uani 1 1 d . . . .
O42 O 1.1927(14) 0.1242(15) 0.4801(15) 0.062(7) Uani 1 1 d . . . .
O44 O 0.6900(13) -0.0083(13) 0.8757(12) 0.047(5) Uani 1 1 d . . . .
O45 O 1.4903(14) 0.3760(13) 0.6911(12) 0.050(6) Uani 1 1 d . . . .
O49 O 1.5091(14) 0.2911(13) 0.5903(13) 0.052(6) Uani 1 1 d . . . .
O50 O 1.4923(14) 0.1243(12) 0.8102(12) 0.050(6) Uani 1 1 d . . . .
O53 O 1.0085(13) 0.1247(12) 0.6888(11) 0.045(5) Uani 1 1 d . . . .
O54 O 0.4798(15) -0.3098(14) 0.6232(13) 0.058(7) Uani 1 1 d . . . .
O56 O 0.9928(15) 0.2912(13) 0.9095(13) 0.052(6) Uani 1 1 d . . . .
O59 O 1.2904(11) 0.4801(14) 0.5910(13) 0.050(6) Uani 1 1 d . . . .
O60 O 1.0205(14) 0.8074(14) 0.6237(15) 0.058(7) Uani 1 1 d . . . .
O62 O 1.2084(13) 0.5910(13) 1.0094(14) 0.051(6) Uani 1 1 d . . . .
O72 O 1.4097(13) 0.2888(12) 0.4812(14) 0.049(6) Uani 1 1 d . . . .
O78 O 0.5904(12) 0.4909(14) 0.7094(12) 0.048(6) Uani 1 1 d . . . .
O3 O 1.2111(12) 1.0187(13) 0.5894(12) 0.047(5) Uani 1 1 d . . . .
O4 O 1.3769(12) 0.8109(13) 0.9922(14) 0.051(6) Uani 1 1 d . . . .
O5 O 0.9095(19) 0.4344(18) 1.0782(18) 0.016(6) Uiso 0.5 1 d . P B 1
O7 O 1.2889(12) 1.0181(13) 0.9098(13) 0.048(6) Uani 1 1 d . . . .
O8 O 1.1229(12) 0.6897(13) 0.9914(14) 0.049(6) Uani 1 1 d . . . .
O9 O 1.5570(18) 0.9338(18) 1.0505(17) 0.015(6) Uiso 0.5 1 d . P . .
O10 O 1.1229(13) 1.0187(15) 0.6900(13) 0.056(7) Uani 1 1 d . . . .
O11 O 1.3086(13) 0.1247(13) 1.0192(13) 0.052(6) Uani 1 1 d . . . .
O12 O 1.4088(12) 0.2105(11) 1.0183(13) 0.043(5) Uani 1 1 d . . . .
O14 O 1.3759(13) 1.0208(14) 0.8084(13) 0.054(6) Uani 1 1 d . . . .
O15 O 1.5097(13) 0.2091(12) 0.9103(11) 0.045(5) Uani 1 1 d . . . .
O1 O 1.080(3) 0.582(3) 1.079(3) 0.047(12) Uiso 0.5 1 d . P B .
O2 O 1.2903(12) 0.9082(13) 1.0073(15) 0.054(6) Uani 1 1 d . . . .
O18 O 0.5902(13) 0.0079(14) 0.7912(12) 0.050(6) Uani 1 1 d . . . .
O6 O 1.0069(14) 0.3760(13) 0.8102(12) 0.052(6) Uani 1 1 d . . . .
O13 O 0.4810(14) -0.0922(13) 0.7898(13) 0.050(6) Uani 1 1 d . . . .
O1A O 1.0206(14) 0.9088(12) 0.7107(13) 0.051(6) Uani 1 1 d . . . .
O21 O 1.0166(13) 0.5913(13) 0.7891(12) 0.047(6) Uani 1 1 d . . . .
O1B O 1.0193(14) 0.6914(13) 0.8771(13) 0.054(6) Uani 1 1 d . . . .
O29 O 0.9098(12) 0.0085(15) 0.7093(12) 0.051(6) Uani 1 1 d . . . .
O1C O 1.3773(13) 0.4800(15) 0.6923(14) 0.059(7) Uani 1 1 d . . . .
O1D O 0.9910(17) 0.2097(15) 0.5887(14) 0.067(8) Uani 1 1 d . . . .
C46 C 1.504(2) 0.3092(18) 0.6617(17) 0.046(7) Uani 1 1 d . . . .
C48 C 1.500(2) 0.2445(19) 0.7118(18) 0.049(6) Uani 1 1 d . . . .
H48 H 1.4962 0.1954 0.6916 0.058 Uiso 1 1 calc R . . .
C50 C 0.995(2) 0.192(2) 0.659(2) 0.053(7) Uani 1 1 d . . . .
O1E O 1.0909(13) 0.2895(12) 1.0191(14) 0.051(6) Uani 1 1 d . . . .
C37 C 0.6603(18) 0.494(2) 0.691(2) 0.051(9) Uani 1 1 d . . . .
C49 C 0.7876(19) 0.5001(18) 0.7446(16) 0.043(8) Uani 1 1 d . . . .
H49 H 0.8073 0.5016 0.6951 0.052 Uiso 1 1 calc R . . .
C36 C 0.8411(19) 0.002(2) 0.690(2) 0.051(7) Uani 1 1 d . . . .
C38 C 0.660(2) 0.005(2) 0.810(2) 0.054(7) Uani 1 1 d . . . .
C44 C 0.7119(19) 0.001(2) 0.746(2) 0.052(6) Uani 1 1 d . . . .
H44 H 0.6926 -0.0013 0.6964 0.063 Uiso 1 1 calc R . . .
C35 C 1.502(2) 0.2545(17) 0.7869(17) 0.045(6) Uani 1 1 d . . . .
H35 H 1.5012 0.3043 0.8060 0.054 Uiso 1 1 calc R . . .
C2 C 0.483(3) -0.214(2) 0.746(2) 0.078(10) Uani 1 1 d . . . .
H2 H 0.4835 -0.1942 0.6960 0.093 Uiso 1 1 calc R . . .
C43 C 1.256(2) 1.018(3) 0.714(2) 0.071(8) Uani 1 1 d . . . .
H43 H 1.3062 1.0229 0.6955 0.085 Uiso 1 1 calc R . . .
C3 C 0.997(2) 0.309(2) 0.842(2) 0.057(8) Uani 1 1 d . . . .
O1F O 1.1220(12) 0.8100(13) 0.5072(14) 0.052(6) Uani 1 1 d . . . .
C34 C 1.1908(18) 0.8402(17) 0.496(2) 0.047(7) Uani 1 1 d . . . .
C4 C 1.015(3) 0.712(2) 0.745(2) 0.074(8) Uani 1 1 d . . . .
H4 H 1.0107 0.6916 0.6963 0.089 Uiso 1 1 calc R . . .
C5 C 0.714(2) 0.500(2) 0.754(2) 0.065(12) Uani 1 1 d . . . .
H5 H 0.6941 0.5031 0.8033 0.078 Uiso 1 1 calc R . . .
C47 C 0.998(2) 0.256(2) 0.710(2) 0.055(7) Uani 1 1 d . . . .
H47 H 1.0007 0.3059 0.6908 0.066 Uiso 1 1 calc R . . .
C6 C 1.018(3) 0.661(2) 0.8103(19) 0.066(9) Uani 1 1 d . . . .
C7 C 1.2567(19) 0.7891(18) 0.497(2) 0.052(6) Uani 1 1 d . . . .
H7 H 1.3064 0.8084 0.4978 0.063 Uiso 1 1 calc R . . .
O1G O 1.2097(12) 0.4812(14) 0.9082(13) 0.048(5) Uani 1 1 d . . . .
C33 C 1.213(2) 0.2467(17) 1.015(3) 0.068(8) Uani 1 1 d . . . .
H33 H 1.1935 0.1974 1.0119 0.081 Uiso 1 1 calc R . . .
C42 C 1.2556(19) 0.481(3) 0.788(2) 0.068(8) Uani 1 1 d . . . .
H42 H 1.3054 0.4786 0.8070 0.081 Uiso 1 1 calc R . . .
C8 C 1.1896(17) 0.480(3) 0.842(2) 0.063(9) Uani 1 1 d . . . .
C9 C 1.1885(17) 1.015(3) 0.6593(18) 0.063(9) Uani 1 1 d . . . .
O1H O 0.4817(14) -0.4082(13) 0.7114(14) 0.053(6) Uani 1 1 d . . . .
C10 C 0.482(3) -0.339(2) 0.6887(19) 0.061(11) Uani 1 1 d . . . .
C11 C 0.485(3) -0.286(2) 0.755(2) 0.079(10) Uani 1 1 d . . . .
H11 H 0.4873 -0.3062 0.8043 0.095 Uiso 1 1 calc R . . .
O1I O 1.0899(12) 0.2101(12) 0.4811(13) 0.043(5) Uani 1 1 d . . . .
C32 C 1.158(2) 0.1903(18) 0.482(3) 0.063(9) Uani 1 1 d . . . .
C12 C 1.340(2) 0.310(2) 0.484(3) 0.063(9) Uani 1 1 d . . . .
C40 C 0.7882(19) 0.000(2) 0.758(2) 0.053(6) Uani 1 1 d . . . .
H40 H 0.8080 -0.0021 0.8076 0.064 Uiso 1 1 calc R . . .
C13 C 0.480(3) -0.159(2) 0.810(2) 0.073(10) Uani 1 1 d . . . .
O1J O 1.5594(16) 0.5666(17) 0.4507(16) 0.010(6) Uiso 0.5 1 d . P A .
O1K O 1.5789(19) 0.5913(19) 0.4332(19) 0.019(7) Uiso 0.5 1 d . P A .
O1L O 0.920(3) 0.082(3) 0.581(3) 0.041(10) Uiso 0.5 1 d . P . .
C14 C 1.2443(19) 0.7892(18) 1.000(2) 0.050(6) Uani 1 1 d . . . .
H14 H 1.1947 0.8086 0.9965 0.060 Uiso 1 1 calc R . . .
C15 C 1.310(2) 0.8416(18) 1.003(2) 0.050(7) Uani 1 1 d . . . .
C16 C 1.3121(19) 0.483(3) 0.661(2) 0.064(9) Uani 1 1 d . . . .
C17 C 1.160(2) 0.3108(17) 1.020(3) 0.066(9) Uani 1 1 d . . . .
C18 C 1.214(2) 0.255(2) 0.481(3) 0.075(8) Uani 1 1 d . . . .
H18 H 1.1950 0.3046 0.4799 0.090 Uiso 1 1 calc R . . .
O1M O 0.9095(12) 0.4916(14) 0.7892(12) 0.049(6) Uani 1 1 d . . . .
C19 C 1.245(2) 0.485(3) 0.714(2) 0.072(8) Uani 1 1 d . . . .
H19 H 1.1955 0.4880 0.6945 0.087 Uiso 1 1 calc R . . .
C1A C 0.840(2) 0.498(2) 0.809(2) 0.061(10) Uani 1 1 d . . . .
O1N O 1.2089(13) 0.9116(12) 0.4918(15) 0.053(6) Uani 1 1 d . . . .
C26 C 1.243(2) 0.7103(18) 0.499(2) 0.053(7) Uani 1 1 d . . . .
H26 H 1.1934 0.6910 0.5003 0.064 Uiso 1 1 calc R . . .
C1B C 1.017(3) 0.8388(19) 0.689(2) 0.070(9) Uani 1 1 d . . . .
C1C C 1.341(2) 0.1893(18) 1.018(3) 0.074(10) Uani 1 1 d . . . .
C1D C 1.018(3) 0.788(2) 0.755(2) 0.077(9) Uani 1 1 d . . . .
H1D H 1.0212 0.8081 0.8038 0.092 Uiso 1 1 calc R . . .
C30 C 1.3080(19) 0.6599(18) 0.497(2) 0.051(7) Uani 1 1 d . . . .
C45 C 1.287(2) 0.2545(19) 1.016(3) 0.077(9) Uani 1 1 d . . . .
H45 H 1.3066 0.3039 1.0148 0.092 Uiso 1 1 calc R . . .
C1E C 1.243(2) 1.014(3) 0.785(2) 0.075(8) Uani 1 1 d . . . .
H1E H 1.1941 1.0075 0.8043 0.089 Uiso 1 1 calc R . . .
C1F C 1.188(2) 0.658(2) 1.004(2) 0.059(8) Uani 1 1 d . . . .
O1O O 0.829(3) -0.180(3) 0.349(3) 0.069(15) Uiso 0.5 1 d . P . .
C1G C 1.288(2) 0.245(2) 0.482(3) 0.075(8) Uani 1 1 d . . . .
H1G H 1.3084 0.1958 0.4817 0.090 Uiso 1 1 calc R . . .
O1P O 1.347(4) 1.174(4) 1.180(4) 0.078(17) Uiso 0.5 1 d . P . .
O1Q O 0.847(4) -0.178(4) 0.679(4) 0.084(18) Uiso 0.5 1 d . P . .
O1R O 0.834(4) -0.317(4) 0.671(4) 0.056(18) Uiso 0.3333 1 d . P . .
O1S O 0.846(4) -0.324(4) 0.819(4) 0.080(17) Uiso 0.5 1 d . P . .
O1T O 1.175(3) 0.673(3) 0.326(3) 0.053(12) Uiso 0.5 1 d . P . .
O1U O 1.169(3) 0.829(3) 0.329(3) 0.073(16) Uiso 0.5 1 d . P . .
O1V O 1.172(3) 0.830(3) 0.172(3) 0.059(13) Uiso 0.5 1 d . P . .
O1W O 1.650(3) 0.671(3) 0.682(3) 0.070(15) Uiso 0.5 1 d . P . .
O1X O 1.328(3) 0.828(3) 0.325(3) 0.061(13) Uiso 0.5 1 d . P . .
O1Y O 1.168(3) 0.667(3) 0.170(3) 0.063(14) Uiso 0.5 1 d . P . .
O1Z O 1.330(3) 0.831(3) 1.168(3) 0.065(14) Uiso 0.5 1 d . P . .
O24 O 1.332(3) 0.674(3) 1.171(3) 0.058(13) Uiso 0.5 1 d . P . .
O2A O 1.670(3) 0.331(3) 0.669(3) 0.059(13) Uiso 0.5 1 d . P . .
O2B O 1.673(3) 0.681(3) 0.348(3) 0.075(16) Uiso 0.5 1 d . P . .
O2C O 1.4331(19) 1.0780(19) 1.091(2) 0.020(7) Uiso 0.5 1 d . P . .
O46 O 1.5783(18) 0.9100(18) 1.0680(17) 0.014(6) Uiso 0.5 1 d . P . .
O2D O 1.0784(18) 0.4116(19) 0.9342(18) 0.015(6) Uiso 0.5 1 d . P B .
C24 C 1.2554(19) 0.7124(19) 1.002(2) 0.051(6) Uani 1 1 d . . . .
H24 H 1.3050 0.6928 1.0013 0.061 Uiso 1 1 calc R . . .
O41 O 0.323(3) -0.344(3) 0.676(3) 0.066(14) Uiso 0.5 1 d . P . .
O2E O 1.174(4) 0.316(4) 0.850(4) 0.083(18) Uiso 0.5 1 d . P . .
C2F C 1.3113(18) 1.021(3) 0.837(2) 0.068(9) Uani 1 1 d . . . .
O2G O 1.182(3) -0.153(3) 0.675(3) 0.071(15) Uiso 0.5 1 d . P . .
O2H O 0.823(3) 0.347(3) 1.172(3) 0.072(15) Uiso 0.5 1 d . P C 1
O2P O 0.9346(19) 0.4501(18) 1.0594(19) 0.017(7) Uiso 0.5 1 d . P B 2
O2I O 0.831(5) 0.333(5) 1.326(5) 0.07(2) Uiso 0.3333 1 d . P . .
O77 O 1.5660(19) 0.5796(19) 0.590(2) 0.020(7) Uiso 0.5 1 d . P A .
O2J O 1.676(5) 0.677(5) 0.826(5) 0.07(2) Uiso 0.3333 1 d . P . .
O2K O 1.669(4) 0.817(4) 1.151(4) 0.087(19) Uiso 0.5 1 d . P . .
C1I C 1.504(2) 0.1920(19) 0.8404(18) 0.047(7) Uani 1 1 d . . . .
O2L O 1.0662(17) -0.0498(16) 0.5602(17) 0.010(6) Uiso 0.5 1 d . P . .
O67 O 1.419(7) 0.590(7) 1.077(7) 0.08(3) Uiso 0.25 1 d . P . .
O2M O 1.0649(19) 0.4229(19) 1.092(2) 0.019(7) Uiso 0.5 1 d . P B .
O74 O 0.969(7) 0.956(7) 0.865(7) 0.11(4) Uiso 0.3333 1 d . P . .
O99 O 1.089(7) 0.914(7) 0.074(7) 0.08(3) Uiso 0.25 1 d . P . .
O73 O 1.136(6) 0.950(6) -0.053(6) 0.07(3) Uiso 0.25 1 d . P . .
O2N O 1.080(7) 0.589(7) 0.417(7) 0.08(3) Uiso 0.25 1 d . P . .
O2O O 0.931(2) -0.077(2) 0.590(2) 0.021(7) Uiso 0.5 1 d . P . .
O86 O 0.833(6) -0.171(6) 0.829(6) 0.09(3) Uiso 0.3333 1 d . P . .
O97 O 0.675(5) 0.329(5) 1.177(5) 0.07(2) Uiso 0.3333 1 d . P . .
O2Q O 1.4364(17) 0.5472(16) 0.5589(16) 0.011(6) Uiso 0.5 1 d . P A .
O2R O 0.954(7) 0.634(7) 0.477(7) 0.10(3) Uiso 0.3333 1 d . P . .
O2S O 0.541(5) -0.057(6) 0.629(6) 0.08(3) Uiso 0.3333 1 d . P . .
O2T O 0.939(3) 0.060(3) 0.561(3) 0.044(11) Uiso 0.5 1 d . P . .
O2U O 0.963(7) 0.557(7) 0.634(7) 0.08(3) Uiso 0.25 1 d . P . .
O2V O 0.683(3) 0.153(3) 1.172(3) 0.073(16) Uiso 0.5 1 d . P . .
O2W O 1.5669(18) 1.0488(17) 1.0586(18) 0.014(6) Uiso 0.5 1 d . P . .
O92 O 1.546(8) 0.638(8) 1.010(8) 0.09(4) Uiso 0.25 1 d . P . .
O95 O 1.368(6) 0.943(6) 0.558(6) 0.07(3) Uiso 0.25 1 d . P . .
O100 O 1.167(5) 0.831(5) 0.825(5) 0.08(3) Uiso 0.3333 1 d . P . .
O58 O 1.060(2) 0.558(2) 1.061(2) 0.036(9) Uiso 0.5 1 d . P B .
O93 O 1.134(6) 0.517(6) 0.544(6) 0.09(3) Uiso 0.3333 1 d . P . .
O2Y O 1.363(7) 0.498(7) 0.962(7) 0.10(3) Uiso 0.3333 1 d . P . .
O84 O 1.560(3) 0.441(3) 0.559(3) 0.044(8) Uiso 0.5 1 d . P A 1
O83 O 0.542(6) -0.136(6) 0.488(6) 0.06(3) Uiso 0.25 1 d . P . .
O102 O 1.444(7) 0.443(7) 1.129(7) 0.07(3) Uiso 0.25 1 d . P . .
O2F O 0.957(7) 0.865(7) 0.019(7) 0.08(3) Uiso 0.25 1 d . P . .
O196 O 1.417(9) 0.916(9) 0.411(9) 0.11(5) Uiso 0.25 1 d . P . .
O276 O 1.420(3) 0.919(3) 1.079(3) 0.037(10) Uiso 0.5 1 d . P . .
O65 O 0.9414(17) -0.0673(17) 0.4539(17) 0.011(6) Uiso 0.5 1 d . P . .
O150 O 0.826(7) -0.329(7) 0.322(7) 0.08(3) Uiso 0.25 1 d . P . .
O176 O 1.672(5) 0.827(5) 0.329(5) 0.05(2) Uiso 0.25 1 d . P . .
O162 O 1.674(6) 0.675(6) 1.167(6) 0.06(3) Uiso 0.25 1 d . P . .

loop_
_atom_site_aniso_label
_atom_site_aniso_U_11
_atom_site_aniso_U_22
_atom_site_aniso_U_33
_atom_site_aniso_U_23
_atom_site_aniso_U_13
_atom_site_aniso_U_12
Zr1 0.0094(8) 0.0217(10) 0.0208(10) -0.0085(7) -0.0005(7) 0.0014(7)
Zr2 0.0111(9) 0.0210(10) 0.0197(10) -0.0090(7) -0.0009(7) -0.0006(7)
Zr3 0.0104(9) 0.0228(10) 0.0201(10) 0.0081(7) -0.0015(7) 0.0014(7)
Zr4 0.0095(8) 0.0220(10) 0.0206(10) 0.0086(7) 0.0001(7) -0.0005(7)
Zr5 0.0200(10) 0.0107(9) 0.0213(10) -0.0009(7) 0.0087(7) 0.0008(7)
Zr6 0.0196(10) 0.0110(9) 0.0219(10) -0.0011(7) -0.0088(7) -0.0002(7)
Zr7 0.0214(10) 0.0199(10) 0.0095(9) -0.0013(7) -0.0005(7) -0.0081(7)
Zr8 0.0219(10) 0.0194(10) 0.0103(9) -0.0004(7) -0.0014(7) 0.0082(7)
Zr9 0.0221(10) 0.0206(10) 0.0100(9) -0.0017(7) -0.0004(7) 0.0091(8)
Zr10 0.0205(10) 0.0113(9) 0.0207(10) -0.0008(7) -0.0086(7) 0.0005(7)
Zr11 0.0201(10) 0.0100(9) 0.0223(10) -0.0005(7) 0.0082(7) -0.0009(7)
Zr12 0.0212(10) 0.0206(10) 0.0103(9) 0.0005(7) 0.0001(7) -0.0084(8)
C1 0.072(16) 0.042(13) 0.047(14) -0.003(11) 0.005(13) 0.009(12)
O16 0.036(12) 0.071(16) 0.050(14) -0.002(12) -0.020(10) -0.028(11)
O17 0.055(15) 0.085(19) 0.039(13) 0.011(12) 0.023(11) -0.003(13)
O19 0.049(14) 0.056(15) 0.056(15) -0.018(11) 0.009(11) -0.035(12)
O22 0.031(11) 0.075(16) 0.032(11) -0.003(10) 0.016(9) 0.021(10)
O26 0.039(12) 0.043(13) 0.074(17) 0.026(11) 0.007(11) 0.024(10)
O31 0.058(15) 0.062(16) 0.063(16) -0.043(13) -0.021(12) 0.012(12)
O33 0.058(15) 0.049(14) 0.060(16) 0.004(11) 0.002(12) 0.027(12)
O37 0.049(14) 0.057(15) 0.057(14) 0.006(11) 0.017(11) 0.050(12)
O40 0.037(12) 0.062(14) 0.039(12) -0.001(10) -0.021(9) 0.021(10)
O42 0.052(15) 0.065(17) 0.069(17) 0.007(13) -0.022(12) -0.046(13)
O44 0.049(13) 0.055(14) 0.036(12) -0.003(10) 0.012(10) -0.014(11)
O45 0.063(15) 0.045(13) 0.040(13) 0.025(10) -0.016(11) -0.008(11)
O49 0.068(16) 0.046(13) 0.041(13) 0.015(10) -0.010(11) -0.001(11)
O50 0.076(17) 0.042(13) 0.033(12) 0.021(9) 0.009(11) 0.005(11)
O53 0.071(15) 0.040(12) 0.024(10) -0.021(9) 0.015(10) -0.013(11)
O54 0.074(17) 0.064(16) 0.037(13) -0.038(12) 0.009(11) -0.014(13)
O56 0.075(17) 0.040(13) 0.039(13) -0.015(10) -0.009(11) 0.004(11)
O59 0.026(11) 0.066(16) 0.059(15) -0.017(12) 0.018(10) 0.005(10)
O60 0.058(15) 0.050(14) 0.066(17) 0.041(13) -0.016(12) -0.013(11)
O62 0.051(14) 0.044(13) 0.058(15) 0.003(11) 0.000(11) -0.021(11)
O72 0.049(14) 0.033(12) 0.066(16) 0.010(10) 0.003(11) -0.014(10)
O78 0.039(12) 0.070(16) 0.034(12) -0.011(10) -0.017(9) 0.012(11)
O3 0.041(12) 0.063(15) 0.036(12) 0.017(10) -0.012(9) 0.006(10)
O4 0.038(12) 0.045(13) 0.071(17) 0.018(11) 0.008(11) -0.013(10)
O7 0.038(12) 0.053(14) 0.053(14) 0.002(11) -0.020(10) 0.001(10)
O8 0.033(12) 0.046(13) 0.069(16) -0.009(11) 0.014(10) -0.003(10)
O10 0.044(13) 0.081(18) 0.043(13) 0.012(12) -0.024(10) -0.019(12)
O11 0.043(13) 0.051(14) 0.061(15) -0.003(11) -0.005(11) 0.037(11)
O12 0.037(12) 0.024(10) 0.067(15) -0.007(9) -0.002(10) 0.005(8)
O14 0.043(13) 0.071(16) 0.050(14) -0.009(12) -0.037(11) 0.004(11)
O15 0.066(15) 0.040(12) 0.028(11) 0.018(9) -0.003(10) 0.000(10)
O2 0.037(12) 0.043(13) 0.081(18) 0.011(12) 0.003(11) -0.014(10)
O18 0.055(14) 0.067(16) 0.027(11) 0.008(10) 0.010(10) 0.000(12)
O6 0.070(16) 0.046(13) 0.041(13) -0.026(10) -0.019(11) 0.001(11)
O13 0.061(15) 0.046(13) 0.043(13) -0.023(10) 0.007(11) 0.006(11)
O1A 0.067(16) 0.037(12) 0.050(14) 0.013(10) 0.005(11) -0.013(11)
O21 0.058(14) 0.051(14) 0.033(11) 0.025(10) -0.010(10) 0.016(11)
O1B 0.066(16) 0.049(14) 0.049(14) 0.036(11) 0.004(11) 0.010(12)
O29 0.035(12) 0.083(18) 0.034(12) 0.001(11) 0.014(9) 0.019(11)
O1C 0.048(14) 0.074(17) 0.053(15) -0.027(13) 0.032(11) -0.009(12)
O1D 0.09(2) 0.065(17) 0.045(15) -0.030(12) 0.007(13) 0.002(15)
C46 0.071(17) 0.041(14) 0.026(13) -0.004(11) 0.016(12) 0.004(13)
C48 0.075(16) 0.039(12) 0.032(12) 0.004(10) 0.000(11) -0.002(12)
C50 0.056(17) 0.058(17) 0.043(15) 0.004(13) 0.003(13) 0.025(14)
O1E 0.055(14) 0.033(12) 0.066(16) 0.009(10) 0.010(12) 0.016(10)
C37 0.038(18) 0.07(2) 0.05(2) 0.014(16) 0.020(14) -0.009(16)
C49 0.05(2) 0.053(19) 0.023(14) 0.012(13) -0.015(13) -0.012(15)
C36 0.038(15) 0.066(18) 0.048(16) -0.009(14) 0.005(12) -0.010(13)
C38 0.048(16) 0.070(18) 0.044(16) 0.015(14) -0.002(13) 0.004(14)
C44 0.045(13) 0.070(16) 0.042(13) 0.007(12) 0.009(11) 0.001(12)
C35 0.072(15) 0.031(12) 0.034(12) 0.000(10) 0.003(11) 0.005(11)
C2 0.16(3) 0.044(14) 0.032(13) -0.005(12) -0.019(16) -0.012(17)
C43 0.032(13) 0.14(2) 0.037(13) 0.003(15) 0.001(11) -0.004(14)
C3 0.077(19) 0.048(16) 0.047(16) 0.020(13) 0.010(14) 0.004(15)
O1F 0.038(12) 0.042(13) 0.074(17) -0.025(11) -0.005(11) 0.016(10)
C34 0.040(14) 0.030(13) 0.070(18) 0.007(12) 0.007(13) -0.014(11)
C4 0.14(2) 0.042(14) 0.038(14) 0.003(12) -0.008(15) -0.004(15)
C5 0.04(2) 0.11(3) 0.04(2) -0.03(2) -0.033(16) 0.02(2)
C47 0.065(15) 0.050(14) 0.049(14) -0.011(12) 0.015(12) 0.017(12)
C6 0.13(3) 0.037(15) 0.030(15) -0.001(12) 0.006(16) -0.018(17)
C7 0.042(13) 0.030(12) 0.085(17) 0.002(12) -0.006(12) 0.005(11)
O1G 0.036(12) 0.062(15) 0.046(13) -0.002(11) 0.006(10) -0.002(10)
C33 0.043(14) 0.014(11) 0.15(2) -0.017(13) 0.010(15) 0.003(11)
C42 0.027(12) 0.13(2) 0.047(14) -0.021(15) 0.007(11) 0.002(14)
C8 0.018(12) 0.12(2) 0.048(16) -0.043(16) 0.005(12) 0.001(14)
C9 0.024(13) 0.14(3) 0.024(13) -0.007(16) -0.001(11) -0.002(16)
O1H 0.054(14) 0.048(14) 0.058(15) -0.026(11) -0.007(11) -0.002(11)
C10 0.10(3) 0.06(2) 0.031(18) -0.009(15) 0.024(18) 0.03(2)
C11 0.16(3) 0.048(16) 0.032(15) -0.004(13) -0.014(18) -0.016(19)
O1I 0.035(11) 0.039(12) 0.057(14) -0.007(10) 0.000(10) -0.006(9)
C32 0.042(16) 0.026(14) 0.12(2) 0.021(15) 0.013(16) -0.004(12)
C12 0.042(16) 0.035(15) 0.11(2) 0.004(16) -0.022(16) 0.002(13)
C40 0.044(13) 0.072(16) 0.044(14) 0.001(12) 0.007(11) 0.005(12)
C13 0.15(3) 0.043(16) 0.030(15) -0.002(13) -0.037(17) -0.022(18)
C14 0.038(13) 0.038(13) 0.075(16) 0.002(12) 0.007(12) 0.000(11)
C15 0.050(16) 0.034(14) 0.066(18) -0.004(13) 0.012(14) 0.016(12)
C16 0.032(15) 0.12(2) 0.040(16) 0.002(16) 0.004(13) -0.005(16)
C17 0.042(16) 0.016(13) 0.14(3) 0.010(15) -0.009(17) 0.001(12)
C18 0.051(14) 0.045(14) 0.13(2) 0.010(15) -0.005(15) -0.009(13)
O1M 0.045(13) 0.068(16) 0.035(12) 0.006(10) -0.024(10) -0.011(11)
C19 0.038(13) 0.13(2) 0.049(14) -0.009(15) 0.012(12) 0.009(14)
C1A 0.05(2) 0.08(3) 0.05(2) -0.002(19) 0.031(17) 0.020(19)
O1N 0.047(13) 0.030(11) 0.083(18) -0.014(11) 0.015(12) 0.011(10)
C26 0.045(13) 0.031(12) 0.084(17) 0.000(12) -0.005(12) -0.005(11)
C1B 0.14(3) 0.030(14) 0.043(16) 0.008(13) -0.032(17) 0.017(16)
C1C 0.054(17) 0.016(13) 0.15(3) -0.016(16) 0.030(18) 0.003(13)
C1D 0.15(2) 0.040(14) 0.046(15) 0.012(12) -0.011(16) -0.001(15)
C30 0.042(15) 0.032(14) 0.080(19) -0.012(13) -0.012(14) -0.008(12)
C45 0.057(15) 0.020(12) 0.15(2) -0.015(14) 0.013(16) 0.004(12)
C1E 0.030(13) 0.14(2) 0.049(14) 0.010(16) -0.003(12) -0.003(14)
C1F 0.058(17) 0.048(16) 0.072(19) -0.007(15) -0.004(15) 0.008(14)
C1G 0.048(14) 0.050(15) 0.13(2) 0.007(15) -0.012(15) -0.015(13)
C24 0.041(13) 0.039(13) 0.073(16) -0.008(12) 0.006(12) -0.002(11)
C2F 0.018(13) 0.13(3) 0.052(17) 0.017(18) -0.005(12) 0.014(15)
C1I 0.057(16) 0.044(15) 0.038(14) -0.003(12) -0.004(12) -0.012(13)

loop_
_atom_type_symbol
_atom_type_description
_atom_type_scat_dispersion_real
_atom_type_scat_dispersion_imag
_atom_type_scat_source
C C 0.0020 0.0010 'International Tables Vol C Tables 4.2.6.8 and 6.1.1.4'
H H 0.0000 0.0000 'International Tables Vol C Tables 4.2.6.8 and 6.1.1.4'
O O 0.0080 0.0040 'International Tables Vol C Tables 4.2.6.8 and 6.1.1.4'
Zr Zr -1.2520 3.1860 'International Tables Vol C Tables 4.2.6.8 and 6.1.1.4'

loop_
_geom_angle_atom_site_label_1
_geom_angle_atom_site_label_2
_geom_angle_atom_site_label_3
_geom_angle
_geom_angle_site_symmetry_1
_geom_angle_site_symmetry_3
O20 Zr1 O30 72.3(15) 2_877 .
O20 Zr1 O44 82.5(14) 2_877 1_665
O20 Zr1 O7 141.3(14) 2_877 2_877
O20 Zr1 O11 143.1(14) 2_877 2_867
O20 Zr1 O2 84.1(15) 2_877 2_877
O20 Zr1 O2C 71.0(15) 2_877 2_877
O20 Zr1 O46 110.0(16) 2_877 .
O20 Zr1 O276 14.6(15) 2_877 2_877
O27 Zr1 O20 63.2(16) 2_877 2_877
O27 Zr1 O30 108.9(14) 2_877 .
O27 Zr1 O44 83.5(11) 2_877 1_665
O27 Zr1 O7 144.0(11) 2_877 2_877
O27 Zr1 O9 61.2(13) 2_877 .
O27 Zr1 O11 84.0(11) 2_877 2_867
O27 Zr1 O2 143.8(11) 2_877 2_877
O27 Zr1 O2C 15.4(10) 2_877 2_877
O27 Zr1 O46 70.8(12) 2_877 .
O27 Zr1 O2W 92.9(14) 2_877 .
O27 Zr1 O276 73.3(15) 2_877 2_877
O30 Zr1 O11 138.6(10) . 2_867
O30 Zr1 O2C 124.3(13) . 2_877
O30 Zr1 O46 76.5(11) . .
O30 Zr1 O276 76.8(14) . 2_877
O44 Zr1 O30 141.7(10) 1_665 .
O44 Zr1 O11 77.2(9) 1_665 2_867
O44 Zr1 O2 76.6(9) 1_665 2_877
O44 Zr1 O2C 70.6(11) 1_665 2_877
O44 Zr1 O46 140.6(10) 1_665 .
O44 Zr1 O276 72.3(13) 1_665 2_877
O7 Zr1 O30 71.6(11) 2_877 .
O7 Zr1 O44 119.2(9) 2_877 1_665
O7 Zr1 O11 75.5(9) 2_877 2_867
O7 Zr1 O2 72.0(9) 2_877 2_877
O7 Zr1 O2C 143.8(10) 2_877 2_877
O7 Zr1 O46 74.5(10) 2_877 .
O7 Zr1 O276 137.6(13) 2_877 2_877
O9 Zr1 O20 93.6(17) . 2_877
O9 Zr1 O30 70.0(12) . .
O9 Zr1 O44 141.6(10) . 1_665
O9 Zr1 O7 87.1(11) . 2_877
O9 Zr1 O11 84.1(11) . 2_867
O9 Zr1 O2 141.3(11) . 2_877
O9 Zr1 O2C 72.0(12) . 2_877
O9 Zr1 O46 16.4(9) . .
O9 Zr1 O276 108.1(16) . 2_877
O11 Zr1 O46 71.0(10) 2_867 .
O11 Zr1 O276 143.5(13) 2_867 2_877
O2 Zr1 O30 72.5(11) 2_877 .
O2 Zr1 O11 119.7(9) 2_877 2_867
O2 Zr1 O2C 140.8(11) 2_877 2_877
O2 Zr1 O46 139.9(10) 2_877 .
O2 Zr1 O276 71.9(13) 2_877 2_877
O2C Zr1 O11 73.3(11) 2_877 2_867
O2C Zr1 O46 78.4(12) 2_877 .
O2C Zr1 O276 78.0(14) 2_877 2_877
O46 Zr1 O276 124.5(15) . 2_877
O2W Zr1 O20 63.1(15) . 2_877
O2W Zr1 O30 16.0(10) . .
O2W Zr1 O44 142.6(11) . 1_665
O2W Zr1 O7 84.5(11) . 2_877
O2W Zr1 O9 60.0(13) . .
O2W Zr1 O11 139.7(11) . 2_867
O2W Zr1 O2 85.2(11) . 2_877
O2W Zr1 O2C 108.3(14) . 2_877
O2W Zr1 O46 70.1(12) . .
O2W Zr1 O276 71.0(14) . 2_877
O19 Zr2 O25 142.4(13) 2_866 .
O19 Zr2 O34 139.2(10) 2_866 2_866
O19 Zr2 O59 75.3(9) 2_866 2_866
O19 Zr2 O1K 70.7(11) 2_866 .
O19 Zr2 O77 72.9(11) 2_866 .
O25 Zr2 O34 77.5(14) . 2_866
O25 Zr2 O1K 126.3(16) . .
O25 Zr2 O77 78.9(15) . .
O33 Zr2 O19 119.1(10) 2_866 2_866
O33 Zr2 O25 71.5(14) 2_866 .
O33 Zr2 O34 73.3(11) 2_866 2_866
O33 Zr2 O40 76.3(9) 2_866 1_655
O33 Zr2 O59 72.8(9) 2_866 2_866
O33 Zr2 O1K 140.4(11) 2_866 .
O33 Zr2 O77 142.0(11) 2_866 .
O34 Zr2 O1K 76.9(11) 2_866 .
O34 Zr2 O77 123.1(13) 2_866 .
O36 Zr2 O19 84.6(11) . 2_866
O36 Zr2 O25 73.5(15) . .
O36 Zr2 O33 143.9(11) . 2_866
O36 Zr2 O34 107.5(13) . 2_866
O36 Zr2 O40 83.9(11) . 1_655
O36 Zr2 O59 142.9(10) . 2_866
O36 Zr2 O1K 70.4(12) . .
O36 Zr2 O77 15.7(10) . .
O36 Zr2 O2Q 90.8(13) . 2_866
O40 Zr2 O19 77.5(9) 1_655 2_866
O40 Zr2 O25 70.2(14) 1_655 .
O40 Zr2 O34 141.1(10) 1_655 2_866
O40 Zr2 O59 120.5(9) 1_655 2_866
O40 Zr2 O1K 140.4(10) 1_655 .
O40 Zr2 O77 71.5(10) 1_655 .
O59 Zr2 O25 138.3(14) 2_866 .
O59 Zr2 O34 72.2(10) 2_866 2_866
O59 Zr2 O1K 73.6(11) 2_866 .
O59 Zr2 O77 142.2(10) 2_866 .
O1J Zr2 O19 83.7(11) . 2_866
O1J Zr2 O25 110.1(16) . .
O1J Zr2 O33 141.8(11) . 2_866
O1J Zr2 O34 70.1(11) . 2_866
O1J Zr2 O36 60.9(12) . .
O1J Zr2 O40 141.5(10) . 1_655
O1J Zr2 O59 85.8(11) . 2_866
O1J Zr2 O1K 16.1(10) . .
O1J Zr2 O77 70.9(12) . .
O1J Zr2 O2Q 59.5(12) . 2_866
O1J Zr2 O84 93.1(17) . .
O1K Zr2 O77 77.0(12) . .
O2Q Zr2 O19 139.5(10) 2_866 2_866
O2Q Zr2 O25 72.2(15) 2_866 .
O2Q Zr2 O33 86.9(11) 2_866 2_866
O2Q Zr2 O34 16.7(9) 2_866 2_866
O2Q Zr2 O40 142.0(10) 2_866 1_655
O2Q Zr2 O59 85.1(10) 2_866 2_866
O2Q Zr2 O1K 69.8(12) 2_866 .
O2Q Zr2 O77 106.4(13) 2_866 .
O84 Zr2 O19 143.7(14) . 2_866
O84 Zr2 O33 84.8(15) . 2_866
O84 Zr2 O34 70.6(15) . 2_866
O84 Zr2 O36 62.8(16) . .
O84 Zr2 O40 83.1(15) . 1_655
O84 Zr2 O59 140.7(14) . 2_866
O84 Zr2 O1K 109.3(17) . .
O84 Zr2 O77 71.9(16) . .
O84 Zr2 O2Q 61.4(16) . 2_866
O16 Zr3 O37 75.5(10) 2_767 .
O16 Zr3 O62 76.7(9) 2_767 .
O16 Zr3 O5 142.7(10) 2_767 2_767
O16 Zr3 O1 73.0(14) 2_767 .
O16 Zr3 O1G 120.0(9) 2_767 .
O16 Zr3 O2D 139.7(10) 2_767 .
O16 Zr3 O2M 70.7(11) 2_767 .
O23 Zr3 O16 140.9(10) . 2_767
O23 Zr3 O37 84.1(12) . .
O23 Zr3 O62 142.0(11) . .
O23 Zr3 O5 70.2(12) . 2_767
O23 Zr3 O1 109.0(17) . .
O23 Zr3 O1G 85.8(11) . .
O23 Zr3 O2D 15.5(10) . .
O23 Zr3 O2P 60.6(13) . 2_767
O23 Zr3 O2M 71.8(12) . .
O23 Zr3 O58 93.0(17) . .
O35 Zr3 O16 82.6(11) . 2_767
O35 Zr3 O23 62.1(13) . .
O35 Zr3 O37 84.2(11) . .
O35 Zr3 O62 142.2(11) . .
O35 Zr3 O5 109.1(14) . 2_767
O35 Zr3 O1 73.0(15) . .
O35 Zr3 O1G 144.0(11) . .
O35 Zr3 O2D 71.3(12) . .
O35 Zr3 O2P 93.1(14) . 2_767
O35 Zr3 O2M 14.3(10) . .
O35 Zr3 O58 61.8(15) . .
O37 Zr3 O5 139.3(10) . 2_767
O37 Zr3 O1 143.0(13) . .
O37 Zr3 O1G 76.2(8) . .
O37 Zr3 O2M 73.9(11) . .
O62 Zr3 O37 119.7(10) . .
O62 Zr3 O5 73.0(11) . 2_767
O62 Zr3 O1 70.9(15) . .
O62 Zr3 O1G 73.5(9) . .
O62 Zr3 O2D 140.9(10) . .
O62 Zr3 O2M 139.9(11) . .
O5 Zr3 O1 76.9(15) 2_767 .
O5 Zr3 O2M 123.3(13) 2_767 .
O1G Zr3 O5 71.0(11) . 2_767
O1G Zr3 O1 137.4(14) . .
O1G Zr3 O2M 144.0(10) . .
O2D Zr3 O37 71.8(11) . .
O2D Zr3 O5 76.4(12) . 2_767
O2D Zr3 O1 124.5(16) . .
O2D Zr3 O1G 74.0(10) . .
O2D Zr3 O2M 78.0(12) . .
O2P Zr3 O16 143.2(11) 2_767 2_767
O2P Zr3 O37 140.6(11) 2_767 .
O2P Zr3 O62 85.4(12) 2_767 .
O2P Zr3 O1 70.9(15) 2_767 .
O2P Zr3 O1G 84.0(11) 2_767 .
O2P Zr3 O2D 70.2(12) 2_767 .
O2P Zr3 O2M 107.3(14) 2_767 .
O2M Zr3 O1 77.7(15) . .
O58 Zr3 O16 83.9(14) . 2_767
O58 Zr3 O37 142.2(13) . .
O58 Zr3 O62 84.6(15) . .
O58 Zr3 O5 72.3(14) . 2_767
O58 Zr3 O1 16.1(15) . .
O58 Zr3 O1G 141.3(13) . .
O58 Zr3 O2D 108.5(16) . .
O58 Zr3 O2P 62.5(15) . 2_767
O58 Zr3 O2M 69.5(15) . .
O22 Zr4 O32 140.2(10) . .
O22 Zr4 O39 141.9(10) . 2_756
O22 Zr4 O42 76.9(10) . 2_756
O22 Zr4 O3 119.4(8) . 2_766
O22 Zr4 O1L 71.3(13) . .
O28 Zr4 O22 82.4(11) . .
O28 Zr4 O32 71.2(12) . .
O28 Zr4 O39 109.2(14) . 2_756
O28 Zr4 O42 84.6(12) . 2_756
O28 Zr4 O3 144.6(11) . 2_766
O28 Zr4 O1L 73.2(15) . .
O28 Zr4 O1N 143.2(11) . 2_766
O28 Zr4 O2L 93.7(14) . 2_756
O28 Zr4 O2O 15.2(10) . .
O32 Zr4 O39 76.5(11) . 2_756
O32 Zr4 O42 71.6(11) . 2_756
O32 Zr4 O1L 125.1(15) . .
O39 Zr4 O42 138.7(10) 2_756 2_756
O39 Zr4 O1L 77.5(14) 2_756 .
O42 Zr4 O1L 143.0(13) 2_756 .
O3 Zr4 O32 75.0(11) 2_766 .
O3 Zr4 O39 71.9(10) 2_766 2_756
O3 Zr4 O42 75.1(9) 2_766 2_756
O3 Zr4 O1L 137.7(13) 2_766 .
O1N Zr4 O22 76.3(9) 2_766 .
O1N Zr4 O32 140.6(11) 2_766 .
O1N Zr4 O39 73.4(11) 2_766 2_756
O1N Zr4 O42 118.5(10) 2_766 2_756
O1N Zr4 O3 72.0(9) 2_766 2_766
O1N Zr4 O1L 71.7(14) 2_766 .
O1N Zr4 O2O 140.8(11) 2_766 .
O2L Zr4 O22 142.6(10) 2_756 .
O2L Zr4 O32 70.2(11) 2_756 .
O2L Zr4 O39 15.4(9) 2_756 2_756
O2L Zr4 O42 140.1(11) 2_756 2_756
O2L Zr4 O3 84.4(10) 2_756 2_766
O2L Zr4 O1L 72.0(14) 2_756 .
O2L Zr4 O1N 85.7(11) 2_756 2_766
O2L Zr4 O2O 109.0(14) 2_756 .
O2O Zr4 O22 70.2(11) . .
O2O Zr4 O32 77.9(12) . .
O2O Zr4 O39 124.4(14) . 2_756
O2O Zr4 O42 73.4(11) . 2_756
O2O Zr4 O3 143.4(11) . 2_766
O2O Zr4 O1L 78.5(15) . .
O2T Zr4 O22 82.8(15) . .
O2T Zr4 O28 63.2(17) . .
O2T Zr4 O32 109.5(17) . .
O2T Zr4 O39 71.8(16) . 2_756
O2T Zr4 O42 143.8(15) . 2_756
O2T Zr4 O3 141.0(14) . 2_766
O2T Zr4 O1L 15.7(16) . .
O2T Zr4 O1N 84.4(16) . 2_766
O2T Zr4 O2L 62.8(16) . 2_756
O2T Zr4 O2O 71.7(16) . .
O65 Zr4 O22 139.5(10) . .
O65 Zr4 O28 60.5(13) . .
O65 Zr4 O32 16.2(10) . .
O65 Zr4 O39 71.5(12) . 2_756
O65 Zr4 O42 83.6(12) . 2_756
O65 Zr4 O3 88.3(11) . 2_766
O65 Zr4 O1L 109.0(16) . .
O65 Zr4 O1N 143.6(11) . 2_766
O65 Zr4 O2L 61.7(12) . 2_756
O65 Zr4 O2O 70.4(13) . .
O65 Zr4 O2T 93.4(18) . .
O26 Zr5 O25 70.8(14) . 2_866
O26 Zr5 O34 71.8(10) . .
O26 Zr5 O54 76.5(10) . 1_665
O26 Zr5 O72 119.1(9) . 2_866
O26 Zr5 O1K 141.7(11) . .
O26 Zr5 O77 139.5(11) . .
O34 Zr5 O25 76.2(14) . 2_866
O34 Zr5 O1K 123.5(13) . .
O36 Zr5 O25 109.3(16) . 2_866
O36 Zr5 O26 141.1(10) . .
O36 Zr5 O34 70.8(12) . .
O36 Zr5 O49 142.3(11) . 2_866
O36 Zr5 O54 83.3(12) . 1_665
O36 Zr5 O72 86.7(11) . 2_866
O36 Zr5 O1J 60.9(12) . .
O36 Zr5 O1K 71.0(12) . .
O36 Zr5 O77 16.0(10) . .
O36 Zr5 O2Q 59.7(12) . .
O36 Zr5 O84 93.0(17) . 2_866
O49 Zr5 O25 72.7(13) 2_866 2_866
O49 Zr5 O26 76.2(9) 2_866 .
O49 Zr5 O34 141.0(10) 2_866 .
O49 Zr5 O54 119.7(10) 2_866 1_665
O49 Zr5 O72 72.6(9) 2_866 2_866
O49 Zr5 O1K 72.7(11) 2_866 .
O49 Zr5 O77 141.2(11) 2_866 .
O54 Zr5 O25 140.8(14) 1_665 2_866
O54 Zr5 O34 73.4(10) 1_665 .
O54 Zr5 O72 75.9(9) 1_665 2_866
O54 Zr5 O1K 139.1(11) 1_665 .
O54 Zr5 O77 70.5(12) 1_665 .
O72 Zr5 O25 139.6(13) 2_866 2_866
O72 Zr5 O34 143.6(10) 2_866 .
O72 Zr5 O1K 71.5(11) 2_866 .
O1J Zr5 O25 72.9(14) . 2_866
O1J Zr5 O26 142.9(11) . .
O1J Zr5 O34 107.2(12) . .
O1J Zr5 O49 85.6(11) . 2_866
O1J Zr5 O54 140.1(11) . 1_665
O1J Zr5 O72 84.5(11) . 2_866
O1J Zr5 O1K 16.2(9) . .
O1J Zr5 O77 71.0(12) . .
O1K Zr5 O25 79.0(14) . 2_866
O77 Zr5 O25 125.3(15) . 2_866
O77 Zr5 O34 76.9(12) . .
O77 Zr5 O72 74.7(11) . 2_866
O77 Zr5 O1K 77.6(12) . .
O2Q Zr5 O25 71.4(14) . 2_866
O2Q Zr5 O26 85.5(11) . .
O2Q Zr5 O34 16.6(9) . .
O2Q Zr5 O49 143.4(10) . 2_866
O2Q Zr5 O54 85.2(11) . 1_665
O2Q Zr5 O72 143.3(10) . 2_866
O2Q Zr5 O1J 90.7(13) . .
O2Q Zr5 O1K 106.9(13) . .
O2Q Zr5 O77 69.4(12) . .
O2Q Zr5 O84 61.4(16) . 2_866
O84 Zr5 O26 83.8(15) 2_866 .
O84 Zr5 O34 70.2(15) 2_866 .
O84 Zr5 O49 85.0(15) 2_866 2_866
O84 Zr5 O54 142.5(15) 2_866 1_665
O84 Zr5 O72 141.4(15) 2_866 2_866
O84 Zr5 O1J 62.3(16) 2_866 .
O84 Zr5 O1K 71.9(16) 2_866 .
O84 Zr5 O77 109.0(17) 2_866 .
O20 Zr6 O30 71.7(15) 2_877 .
O20 Zr6 O31 144.4(14) 2_877 2_767
O20 Zr6 O4 83.0(15) 2_877 2_877
O20 Zr6 O12 140.1(13) 2_877 1_565
O20 Zr6 O15 83.5(14) 2_877 1_565
O20 Zr6 O2C 109.9(17) 2_877 .
O20 Zr6 O46 70.7(15) 2_877 2_877
O20 Zr6 O276 15.0(14) 2_877 2_877
O27 Zr6 O20 94.8(17) . 2_877
O27 Zr6 O30 72.1(12) . .
O27 Zr6 O31 84.3(13) . 2_767
O27 Zr6 O4 141.9(11) . 2_877
O27 Zr6 O9 61.6(13) . 2_877
O27 Zr6 O12 85.5(11) . 1_565
O27 Zr6 O15 142.5(11) . 1_565
O27 Zr6 O2C 15.1(11) . .
O27 Zr6 O46 70.9(12) . 2_877
O27 Zr6 O2W 62.1(13) . .
O27 Zr6 O276 109.8(16) . 2_877
O30 Zr6 O2C 77.4(12) . .
O30 Zr6 O46 123.5(12) . 2_877
O31 Zr6 O30 74.2(11) 2_767 .
O31 Zr6 O12 75.5(9) 2_767 1_565
O31 Zr6 O2C 71.9(12) 2_767 .
O31 Zr6 O46 140.1(10) 2_767 2_877
O31 Zr6 O276 142.0(13) 2_767 2_877
O4 Zr6 O30 71.2(10) 2_877 .
O4 Zr6 O31 76.4(10) 2_877 2_767
O4 Zr6 O12 119.9(8) 2_877 1_565
O4 Zr6 O2C 140.1(11) 2_877 .
O4 Zr6 O46 140.8(10) 2_877 2_877
O4 Zr6 O276 71.1(14) 2_877 2_877
O9 Zr6 O20 60.9(15) 2_877 2_877
O9 Zr6 O30 107.3(13) 2_877 .
O9 Zr6 O31 142.1(11) 2_877 2_767
O9 Zr6 O4 141.1(11) 2_877 2_877
O9 Zr6 O12 85.1(11) 2_877 1_565
O9 Zr6 O15 85.8(11) 2_877 1_565
O9 Zr6 O2C 71.7(12) 2_877 .
O9 Zr6 O46 16.2(9) 2_877 2_877
O9 Zr6 O276 70.7(15) 2_877 2_877
O12 Zr6 O30 143.7(10) 1_565 .
O12 Zr6 O2C 74.5(11) 1_565 .
O12 Zr6 O46 71.8(10) 1_565 2_877
O12 Zr6 O276 138.6(13) 1_565 2_877
O15 Zr6 O30 140.2(10) 1_565 .
O15 Zr6 O31 118.0(10) 1_565 2_767
O15 Zr6 O4 75.4(9) 1_565 2_877
O15 Zr6 O12 73.0(9) 1_565 1_565
O15 Zr6 O2C 141.7(11) 1_565 .
O15 Zr6 O46 73.3(10) 1_565 2_877
O15 Zr6 O276 72.1(13) 1_565 2_877
O2C Zr6 O46 77.7(12) . 2_877
O2W Zr6 O20 62.7(15) . 2_877
O2W Zr6 O30 15.9(10) . .
O2W Zr6 O31 86.2(11) . 2_767
O2W Zr6 O4 83.9(11) . 2_877
O2W Zr6 O9 91.5(14) . 2_877
O2W Zr6 O12 144.3(10) . 1_565
O2W Zr6 O15 142.3(10) . 1_565
O2W Zr6 O2C 70.7(12) . .
O2W Zr6 O46 107.7(13) . 2_877
O2W Zr6 O276 71.5(14) . 2_877
O276 Zr6 O30 77.0(14) 2_877 .
O276 Zr6 O2C 124.9(16) 2_877 .
O276 Zr6 O46 77.3(14) 2_877 2_877
O28 Zr7 O32 108.8(14) . 2_756
O28 Zr7 O39 71.3(12) . .
O28 Zr7 O53 142.3(11) . .
O28 Zr7 O10 139.6(11) . 1_545
O28 Zr7 O1A 83.5(11) . 1_545
O28 Zr7 O29 84.5(12) . .
O28 Zr7 O1L 73.1(15) . .
O28 Zr7 O2O 14.5(11) . .
O28 Zr7 O65 92.5(14) . 2_756
O32 Zr7 O1L 77.6(14) 2_756 .
O32 Zr7 O2O 123.3(13) 2_756 .
O39 Zr7 O32 76.3(11) . 2_756
O39 Zr7 O1A 74.4(11) . 1_545
O39 Zr7 O1L 125.3(15) . .
O39 Zr7 O2O 78.2(12) . .
O53 Zr7 O32 71.2(10) . 2_756
O53 Zr7 O39 139.6(10) . .
O53 Zr7 O1A 120.4(8) . 1_545
O53 Zr7 O1L 70.1(14) . .
O53 Zr7 O2O 140.5(11) . .
O10 Zr7 O32 73.4(11) 1_545 2_756
O10 Zr7 O39 70.2(11) 1_545 .
O10 Zr7 O53 77.8(10) 1_545 .
O10 Zr7 O1A 74.7(9) 1_545 1_545
O10 Zr7 O1L 142.1(13) 1_545 .
O10 Zr7 O2O 139.5(11) 1_545 .
O1A Zr7 O32 142.3(10) 1_545 2_756
O1A Zr7 O1L 139.5(13) 1_545 .
O1A Zr7 O2O 72.7(11) 1_545 .
O29 Zr7 O32 141.5(10) . 2_756
O29 Zr7 O39 141.2(10) . .
O29 Zr7 O53 76.6(9) . .
O29 Zr7 O10 119.8(9) . 1_545
O29 Zr7 O1A 73.2(9) . 1_545
O29 Zr7 O1L 72.0(13) . .
O29 Zr7 O2O 72.3(12) . .
O2L Zr7 O28 61.5(13) . .
O2L Zr7 O32 71.1(12) . 2_756
O2L Zr7 O39 15.2(9) . .
O2L Zr7 O53 141.2(10) . .
O2L Zr7 O10 82.8(11) . 1_545
O2L Zr7 O1A 85.5(11) . 1_545
O2L Zr7 O29 141.8(11) . .
O2L Zr7 O1L 110.1(16) . .
O2L Zr7 O2O 71.2(12) . .
O2L Zr7 O2T 94.2(18) . .
O2L Zr7 O65 61.5(12) . 2_756
O2O Zr7 O1L 77.4(15) . .
O2T Zr7 O28 62.5(16) . .
O2T Zr7 O32 72.1(16) . 2_756
O2T Zr7 O39 109.4(17) . .
O2T Zr7 O53 83.1(15) . .
O2T Zr7 O10 144.4(15) . 1_545
O2T Zr7 O1A 140.6(15) . 1_545
O2T Zr7 O29 83.7(15) . .
O2T Zr7 O1L 16.0(15) . .
O2T Zr7 O2O 70.0(16) . .
O2T Zr7 O65 62.2(16) . 2_756
O65 Zr7 O32 16.3(9) 2_756 2_756
O65 Zr7 O39 70.2(11) 2_756 .
O65 Zr7 O53 83.7(10) 2_756 .
O65 Zr7 O10 85.8(11) 2_756 1_545
O65 Zr7 O1A 143.7(10) 2_756 1_545
O65 Zr7 O29 142.5(10) 2_756 .
O65 Zr7 O1L 71.4(14) 2_756 .
O65 Zr7 O2O 107.0(13) 2_756 .
O20 Zr8 O27 62.8(16) . .
O20 Zr8 O30 110.0(17) . .
O20 Zr8 O50 82.7(15) . 2_867
O20 Zr8 O14 143.8(14) . 2_877
O20 Zr8 O18 83.4(15) . 2_767
O20 Zr8 O13 140.0(14) . 2_767
O20 Zr8 O2C 71.4(15) . .
O20 Zr8 O46 72.5(15) . .
O20 Zr8 O276 14.2(15) . .
O27 Zr8 O30 70.9(12) . .
O27 Zr8 O50 142.4(11) . 2_867
O27 Zr8 O14 140.4(11) . 2_877
O27 Zr8 O18 84.8(11) . 2_767
O27 Zr8 O13 83.2(11) . 2_767
O27 Zr8 O2C 15.6(10) . .
O27 Zr8 O46 109.2(13) . .
O27 Zr8 O276 72.1(15) . .
O30 Zr8 O13 74.5(11) . 2_767
O30 Zr8 O2C 77.8(12) . .
O30 Zr8 O276 124.2(15) . .
O50 Zr8 O30 140.0(10) 2_867 .
O50 Zr8 O14 76.9(10) 2_867 2_877
O50 Zr8 O13 120.2(9) 2_867 2_767
O50 Zr8 O2C 140.9(11) 2_867 .
O50 Zr8 O46 70.9(10) 2_867 .
O50 Zr8 O276 71.4(13) 2_867 .
O9 Zr8 O20 62.5(16) . .
O9 Zr8 O27 92.6(14) . .
O9 Zr8 O30 70.8(12) . .
O9 Zr8 O50 83.6(11) . 2_867
O9 Zr8 O14 85.5(11) . 2_877
O9 Zr8 O18 142.3(11) . 2_767
O9 Zr8 O13 144.5(11) . 2_767
O9 Zr8 O2C 108.3(14) . .
O9 Zr8 O46 16.6(10) . .
O9 Zr8 O2W 61.2(13) . .
O9 Zr8 O276 70.8(14) . .
O14 Zr8 O30 71.1(11) 2_877 .
O14 Zr8 O13 76.1(9) 2_877 2_767
O14 Zr8 O2C 139.5(11) 2_877 .
O14 Zr8 O276 141.9(13) 2_877 .
O18 Zr8 O30 141.0(10) 2_767 .
O18 Zr8 O50 76.2(9) 2_767 2_867
O18 Zr8 O14 119.4(9) 2_767 2_877
O18 Zr8 O13 72.6(9) 2_767 2_767
O18 Zr8 O2C 72.2(11) 2_767 .
O18 Zr8 O46 141.1(10) 2_767 .
O18 Zr8 O276 72.8(13) 2_767 .
O13 Zr8 O2C 71.0(11) 2_767 .
O13 Zr8 O276 138.8(13) 2_767 .
O2C Zr8 O276 77.6(14) . .
O46 Zr8 O30 77.1(11) . .
O46 Zr8 O14 72.7(10) . 2_877
O46 Zr8 O13 143.1(10) . 2_767
O46 Zr8 O2C 124.8(13) . .
O46 Zr8 O276 77.4(14) . .
O2W Zr8 O20 94.2(17) . .
O2W Zr8 O27 61.2(13) . .
O2W Zr8 O30 15.8(10) . .
O2W Zr8 O50 141.1(10) . 2_867
O2W Zr8 O14 83.8(12) . 2_877
O2W Zr8 O18 142.2(11) . 2_767
O2W Zr8 O13 86.4(11) . 2_767
O2W Zr8 O2C 71.4(12) . .
O2W Zr8 O46 71.2(12) . .
O2W Zr8 O276 108.3(16) . .
O17 Zr9 O1 142.1(14) 2_767 .
O23 Zr9 O17 84.9(11) 2_767 2_767
O23 Zr9 O35 92.7(14) 2_767 .
O23 Zr9 O5 70.0(12) 2_767 .
O23 Zr9 O1 71.8(15) 2_767 .
O23 Zr9 O6 84.4(11) 2_767 2_767
O23 Zr9 O21 144.4(10) 2_767 2_767
O23 Zr9 O1M 143.6(10) 2_767 2_767
O23 Zr9 O2D 15.4(10) 2_767 2_767
O23 Zr9 O2M 108.1(14) 2_767 .
O35 Zr9 O17 141.2(11) . 2_767
O35 Zr9 O5 72.2(12) . .
O35 Zr9 O1 71.2(15) . .
O35 Zr9 O6 140.7(11) . 2_767
O35 Zr9 O21 83.9(11) . 2_767
O35 Zr9 O1M 84.5(11) . 2_767
O35 Zr9 O2D 108.1(13) . 2_767
O35 Zr9 O2M 15.5(10) . .
O5 Zr9 O17 70.6(11) . 2_767
O5 Zr9 O1 124.6(16) . .
O5 Zr9 O21 75.4(10) . 2_767
O6 Zr9 O17 77.8(10) 2_767 2_767
O6 Zr9 O5 140.4(10) 2_767 .
O6 Zr9 O1 70.7(15) 2_767 .
O6 Zr9 O21 119.8(9) 2_767 2_767
O6 Zr9 O1M 75.6(9) 2_767 2_767
O6 Zr9 O2D 72.2(10) 2_767 2_767
O6 Zr9 O2M 141.0(11) 2_767 .
O21 Zr9 O17 76.3(9) 2_767 2_767
O21 Zr9 O1 138.1(13) 2_767 .
O1M Zr9 O17 119.0(9) 2_767 2_767
O1M Zr9 O5 141.1(10) 2_767 .
O1M Zr9 O1 73.1(14) 2_767 .
O1M Zr9 O21 71.5(9) 2_767 2_767
O1M Zr9 O2D 141.8(10) 2_767 2_767
O1M Zr9 O2M 73.1(11) 2_767 .
O2D Zr9 O17 73.4(11) 2_767 2_767
O2D Zr9 O5 76.3(12) 2_767 .
O2D Zr9 O1 77.3(15) 2_767 .
O2D Zr9 O21 143.9(10) 2_767 2_767
O2P Zr9 O17 83.9(12) . 2_767
O2P Zr9 O23 61.3(13) . 2_767
O2P Zr9 O35 61.6(13) . .
O2P Zr9 O1 108.8(17) . .
O2P Zr9 O6 142.4(11) . 2_767
O2P Zr9 O21 86.5(12) . 2_767
O2P Zr9 O1M 141.6(11) . 2_767
O2P Zr9 O2D 71.2(12) . 2_767
O2P Zr9 O2M 70.0(13) . .
O2P Zr9 O58 93.0(17) . .
O2M Zr9 O17 138.6(11) . 2_767
O2M Zr9 O5 77.3(12) . .
O2M Zr9 O1 78.3(15) . .
O2M Zr9 O21 70.7(11) . 2_767
O2M Zr9 O2D 123.5(13) . 2_767
O58 Zr9 O17 144.7(13) . 2_767
O58 Zr9 O23 63.3(15) . 2_767
O58 Zr9 O35 60.3(15) . .
O58 Zr9 O5 108.8(16) . .
O58 Zr9 O1 15.9(15) . .
O58 Zr9 O6 84.0(15) . 2_767
O58 Zr9 O21 138.7(13) . 2_767
O58 Zr9 O1M 84.4(14) . 2_767
O58 Zr9 O2D 72.3(14) . 2_767
O58 Zr9 O2M 70.5(15) . .
O28 Zr10 O32 70.6(12) . .
O28 Zr10 O39 71.5(12) . .
O28 Zr10 O60 83.1(12) . 1_545
O28 Zr10 O1D 143.0(12) . 2_756
O28 Zr10 O1F 142.0(10) . 1_545
O28 Zr10 O1I 85.6(11) . 2_756
O28 Zr10 O1L 111.3(16) . 2_756
O28 Zr10 O2L 61.5(13) . .
O28 Zr10 O2O 14.3(11) . .
O28 Zr10 O2T 95.0(18) . 2_756
O32 Zr10 O1L 77.7(14) . 2_756
O32 Zr10 O2O 75.7(12) . .
O39 Zr10 O32 122.8(13) . .
O39 Zr10 O1L 78.2(14) . 2_756
O39 Zr10 O2O 77.8(12) . .
O60 Zr10 O32 139.2(10) 1_545 .
O60 Zr10 O39 74.0(10) 1_545 .
O60 Zr10 O1L 142.4(13) 1_545 2_756
O60 Zr10 O2O 72.2(12) 1_545 .
O1D Zr10 O32 74.3(12) 2_756 .
O1D Zr10 O39 140.8(11) 2_756 .
O1D Zr10 O60 118.0(11) 2_756 1_545
O1D Zr10 O1F 74.9(10) 2_756 1_545
O1D Zr10 O1I 72.7(10) 2_756 2_756
O1D Zr10 O1L 71.4(14) 2_756 2_756
O1D Zr10 O2O 140.6(12) 2_756 .
O1F Zr10 O32 141.4(10) 1_545 .
O1F Zr10 O39 72.1(10) 1_545 .
O1F Zr10 O60 76.8(10) 1_545 1_545
O1F Zr10 O1I 119.1(9) 1_545 2_756
O1F Zr10 O1L 70.8(14) 1_545 2_756
O1F Zr10 O2O 141.5(11) 1_545 .
O1I Zr10 O32 72.2(10) 2_756 .
O1I Zr10 O39 143.3(10) 2_756 .
O1I Zr10 O60 75.2(8) 2_756 1_545
O1I Zr10 O1L 138.0(13) 2_756 2_756
O1I Zr10 O2O 74.2(11) 2_756 .
O1L Zr10 O2O 125.6(16) 2_756 .
O2L Zr10 O32 107.6(13) . .
O2L Zr10 O39 15.2(9) . .
O2L Zr10 O60 84.9(11) . 1_545
O2L Zr10 O1D 143.6(11) . 2_756
O2L Zr10 O1F 84.5(11) . 1_545
O2L Zr10 O1I 143.4(10) . 2_756
O2L Zr10 O1L 73.6(14) . 2_756
O2L Zr10 O2O 70.7(12) . .
O2L Zr10 O2T 63.0(16) . 2_756
O2T Zr10 O32 71.4(15) 2_756 .
O2T Zr10 O39 71.0(15) 2_756 .
O2T Zr10 O60 143.6(14) 2_756 1_545
O2T Zr10 O1D 84.7(16) 2_756 2_756
O2T Zr10 O1F 83.1(16) 2_756 1_545
O2T Zr10 O1I 141.2(14) 2_756 2_756
O2T Zr10 O1L 16.4(15) 2_756 2_756
O2T Zr10 O2O 109.2(18) 2_756 .
O65 Zr10 O28 60.4(13) . .
O65 Zr10 O32 15.7(10) . .
O65 Zr10 O39 107.1(13) . .
O65 Zr10 O60 139.4(11) . 1_545
O65 Zr10 O1D 87.4(12) . 2_756
O65 Zr10 O1F 143.3(11) . 1_545
O65 Zr10 O1I 84.3(11) . 2_756
O65 Zr10 O1L 73.1(14) . 2_756
O65 Zr10 O2L 91.9(13) . .
O65 Zr10 O2O 68.6(12) . .
O65 Zr10 O2T 63.1(16) . 2_756
O23 Zr11 O56 85.3(11) . .
O23 Zr11 O5 107.5(13) . .
O23 Zr11 O8 143.0(11) . 2_767
O23 Zr11 O1 72.4(15) . 2_767
O23 Zr11 O1B 139.9(11) . 2_767
O23 Zr11 O1E 84.4(11) . .
O23 Zr11 O2D 15.2(10) . .
O23 Zr11 O2M 70.9(12) . .
O23 Zr11 O58 61.6(15) . 2_767
O35 Zr11 O23 60.0(13) . .
O35 Zr11 O56 140.6(11) . .
O35 Zr11 O5 72.3(12) . .
O35 Zr11 O8 142.1(10) . 2_767
O35 Zr11 O1 110.2(17) . 2_767
O35 Zr11 O1B 83.9(12) . 2_767
O35 Zr11 O1E 85.5(11) . .
O35 Zr11 O2D 69.2(12) . .
O35 Zr11 O2M 15.0(10) . .
O35 Zr11 O58 93.2(16) . 2_767
O56 Zr11 O5 141.5(10) . .
O56 Zr11 O1 72.0(15) . 2_767
O56 Zr11 O1B 119.2(9) . 2_767
O56 Zr11 O1E 72.2(9) . .
O56 Zr11 O2D 73.2(11) . .
O56 Zr11 O2M 141.4(11) . .
O5 Zr11 O2D 122.7(13) . .
O8 Zr11 O56 76.9(9) 2_767 .
O8 Zr11 O5 71.3(10) 2_767 .
O8 Zr11 O1 71.3(15) 2_767 2_767
O8 Zr11 O1B 76.6(10) 2_767 2_767
O8 Zr11 O1E 119.4(9) 2_767 .
O8 Zr11 O2D 142.2(10) 2_767 .
O8 Zr11 O2M 138.9(11) 2_767 .
O1 Zr11 O5 77.6(15) 2_767 .
O1 Zr11 O2D 77.8(15) 2_767 .
O1 Zr11 O2M 125.0(17) 2_767 .
O1B Zr11 O5 73.8(10) 2_767 .
O1B Zr11 O1 142.4(14) 2_767 2_767
O1B Zr11 O1E 75.2(9) 2_767 .
O1B Zr11 O2D 138.9(10) 2_767 .
O1B Zr11 O2M 70.7(12) 2_767 .
O1E Zr11 O5 143.3(10) . .
O1E Zr11 O1 138.5(14) . 2_767
O1E Zr11 O2D 72.3(10) . .
O1E Zr11 O2M 75.5(11) . .
O2P Zr11 O23 92.0(14) . .
O2P Zr11 O35 61.8(13) . .
O2P Zr11 O56 143.9(11) . .
O2P Zr11 O8 84.1(12) . 2_767
O2P Zr11 O1 72.8(16) . 2_767
O2P Zr11 O1B 85.0(12) . 2_767
O2P Zr11 O1E 143.5(11) . .
O2P Zr11 O2D 107.1(14) . .
O2P Zr11 O2M 69.0(13) . .
O2P Zr11 O58 62.5(15) . 2_767
O2M Zr11 O5 76.1(12) . .
O2M Zr11 O2D 77.3(12) . .
O58 Zr11 O56 85.0(14) 2_767 .
O58 Zr11 O5 71.0(14) 2_767 .
O58 Zr11 O8 84.4(14) 2_767 2_767
O58 Zr11 O1 17.0(14) 2_767 2_767
O58 Zr11 O1B 143.9(13) 2_767 2_767
O58 Zr11 O1E 140.7(13) 2_767 .
O58 Zr11 O2D 70.6(14) 2_767 .
O58 Zr11 O2M 108.1(16) 2_767 .
O34 Zr12 O25 123.9(15) . .
O34 Zr12 O45 139.6(10) . .
O34 Zr12 O1C 71.9(11) . .
O34 Zr12 O1H 75.1(10) . 1_665
O34 Zr12 O1K 77.3(11) . 2_866
O34 Zr12 O77 76.3(11) . .
O36 Zr12 O25 71.2(14) . .
O36 Zr12 O34 69.9(11) . .
O36 Zr12 O45 143.8(11) . .
O36 Zr12 O78 85.8(11) . 1_655
O36 Zr12 O1C 140.0(11) . .
O36 Zr12 O1H 83.7(11) . 1_665
O36 Zr12 O1K 108.6(13) . 2_866
O36 Zr12 O77 15.7(10) . .
O45 Zr12 O25 73.4(14) . .
O45 Zr12 O1C 75.8(10) . .
O45 Zr12 O1H 119.1(9) . 1_665
O45 Zr12 O1K 70.8(11) . 2_866
O45 Zr12 O77 142.9(10) . .
O78 Zr12 O25 71.5(13) 1_655 .
O78 Zr12 O34 141.3(10) 1_655 .
O78 Zr12 O45 76.3(9) 1_655 .
O78 Zr12 O1C 118.6(9) 1_655 .
O78 Zr12 O1H 72.6(9) 1_655 1_665
O78 Zr12 O1K 140.6(10) 1_655 2_866
O78 Zr12 O77 73.4(11) 1_655 .
O1C Zr12 O25 143.8(13) . .
O1C Zr12 O1H 75.3(9) . 1_665
O1C Zr12 O1K 73.6(11) . 2_866
O1C Zr12 O77 138.4(11) . .
O1H Zr12 O25 137.2(13) 1_665 .
O1H Zr12 O77 71.0(11) 1_665 .
O1J Zr12 O25 72.9(14) 2_866 .
O1J Zr12 O34 70.1(11) 2_866 .
O1J Zr12 O36 92.4(13) 2_866 .
O1J Zr12 O45 84.0(11) 2_866 .
O1J Zr12 O78 142.9(10) 2_866 1_655
O1J Zr12 O1C 85.6(11) 2_866 .
O1J Zr12 O1H 144.1(10) 2_866 1_665
O1J Zr12 O1K 16.2(10) 2_866 2_866
O1J Zr12 O77 108.1(13) 2_866 .
O1J Zr12 O84 62.5(15) 2_866 .
O1K Zr12 O25 78.7(14) 2_866 .
O1K Zr12 O1H 143.4(10) 2_866 1_665
O1K Zr12 O77 124.3(13) 2_866 .
O77 Zr12 O25 77.0(14) . .
O2Q Zr12 O25 107.4(15) . .
O2Q Zr12 O34 16.5(9) . .
O2Q Zr12 O36 59.5(12) . .
O2Q Zr12 O45 141.2(10) . .
O2Q Zr12 O78 141.9(11) . 1_655
O2Q Zr12 O1C 85.4(12) . .
O2Q Zr12 O1H 87.4(11) . 1_665
O2Q Zr12 O1J 60.6(12) . 2_866
O2Q Zr12 O1K 71.4(12) . 2_866
O2Q Zr12 O77 69.5(12) . .
O2Q Zr12 O84 91.4(17) . .
O84 Zr12 O34 107.8(16) . .
O84 Zr12 O36 61.7(16) . .
O84 Zr12 O45 85.2(15) . .
O84 Zr12 O78 84.5(14) . 1_655
O84 Zr12 O1C 144.5(14) . .
O84 Zr12 O1H 139.9(14) . 1_665
O84 Zr12 O1K 71.9(15) . 2_866
O84 Zr12 O77 71.1(16) . .
C47 C1 C3 122(3) . .
C1A O16 Zr3 131(2) . 2_767
C8 O17 Zr9 127(2) . 2_767
C12 O19 Zr2 130(2) . 2_866
Zr1 O20 Zr6 114(2) 2_877 2_877
Zr8 O20 Zr1 116(2) . 2_877
Zr8 O20 Zr6 115(2) . 2_877
O276 O20 Zr1 103(7) . 2_877
O276 O20 Zr6 98(7) . 2_877
O276 O20 Zr8 107(8) . .
C36 O22 Zr4 131(2) . .
Zr3 O23 Zr9 118.0(15) . 2_767
Zr3 O23 Zr11 116.4(14) . .
Zr9 O23 Zr11 115.4(14) 2_767 .
O2D O23 Zr3 102(5) . .
O2D O23 Zr9 100(5) . 2_767
O2D O23 Zr11 100(5) . .
Zr2 O25 Zr5 101.0(19) . 2_866
Zr2 O25 Zr12 100.4(18) . .
Zr5 O25 Zr12 98.4(18) 2_866 .
C30 O26 Zr5 131(2) . .
Zr1 O27 Zr8 114.6(15) 2_877 .
Zr6 O27 Zr1 117.8(16) . 2_877
Zr6 O27 Zr8 115.6(15) . .
O2C O27 Zr1 102(5) . 2_877
O2C O27 Zr6 106(5) . .
O2C O27 Zr8 97(5) . .
Zr4 O28 Zr7 115.2(15) . .
Zr10 O28 Zr4 116.4(15) . .
Zr10 O28 Zr7 115.5(15) . .
O2O O28 Zr4 98(5) . .
O2O O28 Zr7 102(6) . .
O2O O28 Zr10 106(5) . .
Zr1 O30 Zr6 101.7(13) . .
Zr1 O30 Zr8 101.6(13) . .
Zr8 O30 Zr6 101.3(13) . .
O2W O30 Zr1 65(4) . .
O2W O30 Zr6 64(4) . .
O2W O30 Zr8 62(4) . .
C13 O31 Zr6 127(2) . 2_767
Zr4 O32 Zr7 102.6(13) . 2_756
Zr4 O32 Zr10 101.8(14) . .
Zr7 O32 Zr10 101.6(13) 2_756 .
O65 O32 Zr4 62(4) . .
O65 O32 Zr7 69(4) . 2_756
O65 O32 Zr10 61(4) . .
C30 O33 Zr2 131(2) . 2_866
Zr2 O34 Zr5 102.1(12) 2_866 .
Zr12 O34 Zr2 102.3(13) . 2_866
Zr12 O34 Zr5 102.6(13) . .
O2Q O34 Zr2 67(4) . 2_866
O2Q O34 Zr5 65(4) . .
O2Q O34 Zr12 60(4) . .
Zr3 O35 Zr9 116.7(15) . .
Zr3 O35 Zr11 117.6(15) . .
Zr11 O35 Zr9 113.9(14) . .
O2M O35 Zr3 109(5) . .
O2M O35 Zr9 94(5) . .
O2M O35 Zr11 101(5) . .
Zr2 O36 Zr12 114.9(14) . .
Zr5 O36 Zr2 117.7(15) . .
Zr5 O36 Zr12 116.6(14) . .
O77 O36 Zr2 102(5) . .
O77 O36 Zr5 102(5) . .
O77 O36 Zr12 99(5) . .
C17 O37 Zr3 128(2) . .
Zr4 O39 Zr10 101.6(13) 2_756 .
Zr7 O39 Zr4 101.9(13) . 2_756
Zr7 O39 Zr10 101.7(13) . .
O2L O39 Zr4 67(4) . 2_756
O2L O39 Zr7 61(4) . .
O2L O39 Zr10 62(4) . .
C37 O40 Zr2 132(2) . 1_455
C32 O42 Zr4 126(2) . 2_756
C38 O44 Zr1 130(2) . 1_445
C46 O45 Zr12 130(2) . .
C46 O49 Zr5 130(2) . 2_866
C1I O50 Zr8 131(2) . 2_867
C50 O53 Zr7 132(2) . .
C10 O54 Zr5 131(2) . 1_445
C3 O56 Zr11 130(2) . .
C16 O59 Zr2 127(2) . 2_866
C1B O60 Zr10 128(2) . 1_565
C1F O62 Zr3 128(2) . .
C12 O72 Zr5 127(2) . 2_866
C37 O78 Zr12 129(2) . 1_455
C9 O3 Zr4 125.5(19) . 2_766
C15 O4 Zr6 131(2) . 2_877
Zr3 O5 Zr11 101.4(13) 2_767 .
Zr9 O5 Zr3 101.7(13) . 2_767
Zr9 O5 Zr11 101.6(13) . .
C2F O7 Zr1 126.9(19) . 2_877
C1F O8 Zr11 129(2) . 2_767
Zr1 O9 Zr6 115.3(14) . 2_877
Zr8 O9 Zr1 117.4(15) . .
Zr8 O9 Zr6 117.7(15) . 2_877
O46 O9 Zr1 99(4) . .
O46 O9 Zr6 101(4) . 2_877
O46 O9 Zr8 101(4) . .
C9 O10 Zr7 130(2) . 1_565
C1C O11 Zr1 128(2) . 2_867
C1C O12 Zr6 127.0(19) . 1_545
C2F O14 Zr8 130(2) . 2_877
C1I O15 Zr6 131(2) . 1_545
Zr3 O1 Zr9 99(2) . .
Zr11 O1 Zr3 101(2) 2_767 .
Zr11 O1 Zr9 100(2) 2_767 .
O58 O1 Zr3 60(6) . .
O58 O1 Zr9 58(6) . .
O58 O1 Zr11 69(6) . 2_767
C15 O2 Zr1 129(2) . 2_877
C38 O18 Zr8 130(2) . 2_767
C3 O6 Zr9 130(2) . 2_767
C13 O13 Zr8 128(2) . 2_767
C1B O1A Zr7 127(2) . 1_565
C6 O21 Zr9 127(2) . 2_767
C6 O1B Zr11 130(2) . 2_767
C36 O29 Zr7 129(2) . .
C16 O1C Zr12 128(2) . .
C50 O1D Zr10 130(2) . 2_756
O45 C46 C48 117(3) . .
O49 C46 O45 128(3) . .
O49 C46 C48 114(3) . .
C35 C48 C46 120(3) . .
O53 C50 C47 117(3) . .
O1D C50 O53 128(3) . .
O1D C50 C47 114(3) . .
C17 O1E Zr11 127(2) . .
O40 C37 C5 115(3) . .
O78 C37 O40 128(3) . .
O78 C37 C5 115(3) . .
C5 C49 C1A 122(3) . .
O22 C36 C40 117(3) . .
O29 C36 O22 130(3) . .
O29 C36 C40 113(3) . .
O44 C38 C44 116(3) . .
O18 C38 O44 129(3) . .
O18 C38 C44 114(3) . .
C40 C44 C38 120(3) . .
C48 C35 C1I 123(3) . .
C11 C2 C13 123(4) . .
C1E C43 C9 118(3) . .
O56 C3 C1 115(3) . .
O56 C3 O6 130(4) . .
O6 C3 C1 114(3) . .
C34 O1F Zr10 131(2) . 1_565
O1F C34 C7 118(3) . .
O1N C34 O1F 128(3) . .
O1N C34 C7 114(3) . .
C1D C4 C6 121(3) . .
C49 C5 C37 123(3) . .
C1 C47 C50 120(3) . .
O21 C6 O1B 132(3) . .
O21 C6 C4 111(3) . .
O1B C6 C4 117(3) . .
C26 C7 C34 118(3) . .
C8 O1G Zr3 128(2) . .
C45 C33 C17 124(3) . .
C19 C42 C8 121(3) . .
O17 C8 C42 112(3) . .
O1G C8 O17 135(3) . .
O1G C8 C42 113(3) . .
O3 C9 C43 111(3) . .
O10 C9 O3 133(3) . .
O10 C9 C43 116(3) . .
C10 O1H Zr12 126(2) . 1_445
O54 C10 O1H 132(3) . .
O54 C10 C11 117(3) . .
O1H C10 C11 110(3) . .
C2 C11 C10 121(4) . .
C32 O1I Zr10 128(2) . 2_756
O42 C32 C18 111(3) . .
O1I C32 O42 134(3) . .
O1I C32 C18 115(3) . .
O19 C12 C1G 117(3) . .
O72 C12 O19 131(3) . .
O72 C12 C1G 111(3) . .
C44 C40 C36 119(3) . .
O31 C13 C2 113(3) . .
O13 C13 O31 133(3) . .
O13 C13 C2 113(3) . .
Zr2 O1J Zr5 116.5(14) . .
Zr2 O1J Zr12 117.4(14) . 2_866
Zr12 O1J Zr5 115.6(13) 2_866 .
O1K O1J Zr2 103(4) . .
O1K O1J Zr5 99(4) . .
O1K O1J Zr12 101(4) . 2_866
Zr2 O1K Zr5 100.8(14) . .
Zr2 O1K Zr12 100.8(14) . 2_866
Zr12 O1K Zr5 100.9(13) 2_866 .
O1J O1K Zr2 61(4) . .
O1J O1K Zr5 65(4) . .
O1J O1K Zr12 63(4) . 2_866
Zr7 O1L Zr4 98.6(18) . .
Zr10 O1L Zr4 99.4(18) 2_756 .
Zr10 O1L Zr7 99.9(19) 2_756 .
O2T O1L Zr4 58(6) . .
O2T O1L Zr7 61(6) . .
O2T O1L Zr10 65(6) . 2_756
C24 C14 C15 121(3) . .
O4 C15 C14 116(3) . .
O2 C15 O4 131(3) . .
O2 C15 C14 113(3) . .
O59 C16 C19 111(3) . .
O1C C16 O59 133(3) . .
O1C C16 C19 116(3) . .
O37 C17 C33 114(3) . .
O1E C17 O37 133(3) . .
O1E C17 C33 113(3) . .
C1G C18 C32 124(4) . .
C1A O1M Zr9 128(2) . 2_767
C42 C19 C16 120(3) . .
O16 C1A C49 116(3) . .
O1M C1A O16 130(4) . .
O1M C1A C49 114(3) . .
C34 O1N Zr4 130(2) . 2_766
C7 C26 C30 118(3) . .
O60 C1B O1A 132(3) . .
O60 C1B C1D 116(3) . .
O1A C1B C1D 111(3) . .
O11 C1C C45 113(3) . .
O12 C1C O11 134(3) . .
O12 C1C C45 112(3) . .
C4 C1D C1B 121(4) . .
O26 C30 C26 118(3) . .
O33 C30 O26 127(3) . .
O33 C30 C26 115(3) . .
C33 C45 C1C 124(3) . .
C43 C1E C2F 117(3) . .
O62 C1F O8 133(4) . .
O62 C1F C24 111(3) . .
O8 C1F C24 115(3) . .
C18 C1G C12 121(4) . .
Zr1 O2C Zr6 100.9(14) 2_877 .
Zr1 O2C Zr8 101.3(14) 2_877 .
Zr8 O2C Zr6 100.8(14) . .
O27 O2C Zr1 63(5) . 2_877
O27 O2C Zr6 59(5) . .
O27 O2C Zr8 67(5) . .
Zr1 O46 Zr6 100.4(12) . 2_877
Zr8 O46 Zr1 101.8(13) . .
Zr8 O46 Zr6 101.5(13) . 2_877
O9 O46 Zr1 64(4) . .
O9 O46 Zr6 63(4) . 2_877
O9 O46 Zr8 62(4) . .
Zr3 O2D Zr9 102.9(14) . 2_767
Zr3 O2D Zr11 101.9(13) . .
Zr9 O2D Zr11 101.7(13) 2_767 .
O23 O2D Zr3 63(4) . .
O23 O2D Zr9 64(4) . 2_767
O23 O2D Zr11 65(4) . .
C14 C24 C1F 120(3) . .
O7 C2F C1E 110(3) . .
O14 C2F O7 131(3) . .
O14 C2F C1E 118(3) . .
Zr9 O2P Zr3 115.7(15) . 2_767
Zr9 O2P Zr11 118.6(16) . .
Zr11 O2P Zr3 115.5(15) . 2_767
Zr2 O77 Zr12 100.5(14) . .
Zr5 O77 Zr2 101.5(14) . .
Zr5 O77 Zr12 101.5(14) . .
O36 O77 Zr2 63(4) . .
O36 O77 Zr5 62(4) . .
O36 O77 Zr12 65(4) . .
O50 C1I C35 115(3) . .
O15 C1I O50 128(3) . .
O15 C1I C35 117(3) . .
Zr7 O2L Zr4 116.0(13) . 2_756
Zr7 O2L Zr10 118.1(14) . .
Zr10 O2L Zr4 114.9(13) . 2_756
O39 O2L Zr4 97(5) . 2_756
O39 O2L Zr7 104(5) . .
O39 O2L Zr10 102(5) . .
Zr9 O2M Zr3 102.1(14) . .
Zr9 O2M Zr11 102.3(14) . .
Zr11 O2M Zr3 100.7(14) . .
O35 O2M Zr3 57(5) . .
O35 O2M Zr9 70(5) . .
O35 O2M Zr11 64(5) . .
Zr4 O2O Zr7 102.1(15) . .
Zr4 O2O Zr10 101.8(15) . .
Zr7 O2O Zr10 99.9(14) . .
O28 O2O Zr4 67(5) . .
O28 O2O Zr7 63(5) . .
O28 O2O Zr10 60(5) . .
Zr5 O2Q Zr2 115.2(13) . 2_866
Zr12 O2Q Zr2 117.6(14) . 2_866
Zr12 O2Q Zr5 119.4(14) . .
O34 O2Q Zr2 96(4) . 2_866
O34 O2Q Zr5 99(4) . .
O34 O2Q Zr12 103(4) . .
Zr4 O2T Zr7 116(2) . .
Zr4 O2T Zr10 116(2) . 2_756
Zr7 O2T Zr10 115(2) . 2_756
O1L O2T Zr4 106(7) . .
O1L O2T Zr7 103(7) . .
O1L O2T Zr10 99(7) . 2_756
Zr6 O2W Zr1 116.1(14) . .
Zr8 O2W Zr1 116.8(15) . .
Zr8 O2W Zr6 117.0(15) . .
O30 O2W Zr1 99(5) . .
O30 O2W Zr6 101(5) . .
O30 O2W Zr8 102(5) . .
Zr3 O58 Zr9 118(2) . .
Zr3 O58 Zr11 115(2) . 2_767
Zr9 O58 Zr11 115(2) . 2_767
O1 O58 Zr3 104(7) . .
O1 O58 Zr9 106(7) . .
O1 O58 Zr11 94(7) . 2_767
Zr2 O84 Zr5 117(2) . 2_866
Zr2 O84 Zr12 116(2) . .
Zr5 O84 Zr12 115(2) 2_866 .
Zr1 O276 Zr8 100.0(18) 2_877 .
Zr6 O276 Zr1 101.3(18) 2_877 2_877
Zr6 O276 Zr8 100.7(18) 2_877 .
O20 O276 Zr1 63(7) . 2_877
O20 O276 Zr6 67(7) . 2_877
O20 O276 Zr8 58(7) . .
Zr4 O65 Zr7 116.1(14) . 2_756
Zr4 O65 Zr10 119.1(14) . .
Zr10 O65 Zr7 115.6(14) . 2_756
O32 O65 Zr4 102(4) . .
O32 O65 Zr7 95(4) . 2_756
O32 O65 Zr10 104(5) . .

loop_
_geom_bond_atom_site_label_1
_geom_bond_atom_site_label_2
_geom_bond_distance
_geom_bond_site_symmetry_2
Zr1 O20 2.07(4) 2_877
Zr1 O27 2.05(3) 2_877
Zr1 O30 2.25(3) .
Zr1 O44 2.23(2) 1_665
Zr1 O7 2.23(2) 2_877
Zr1 O9 2.06(3) .
Zr1 O11 2.25(2) 2_867
Zr1 O2 2.23(2) 2_877
Zr1 O2C 2.25(3) 2_877
Zr1 O46 2.26(3) .
Zr1 O2W 2.06(3) .
Zr1 O276 2.27(4) 2_877
Zr2 O19 2.22(2) 2_866
Zr2 O25 2.23(5) .
Zr2 O33 2.18(2) 2_866
Zr2 O34 2.24(3) 2_866
Zr2 O36 2.06(3) .
Zr2 O40 2.208(19) 1_655
Zr2 O59 2.23(2) 2_866
Zr2 O1J 2.02(3) .
Zr2 O1K 2.26(3) .
Zr2 O77 2.27(3) .
Zr2 O2Q 2.08(3) 2_866
Zr2 O84 2.04(5) .
Zr3 O16 2.20(2) 2_767
Zr3 O23 2.01(3) .
Zr3 O35 2.01(3) .
Zr3 O37 2.240(19) .
Zr3 O62 2.20(2) .
Zr3 O5 2.25(3) 2_767
Zr3 O1 2.29(5) .
Zr3 O1G 2.25(2) .
Zr3 O2D 2.22(3) .
Zr3 O2P 2.09(3) 2_767
Zr3 O2M 2.27(3) .
Zr3 O58 2.04(4) .
Zr4 O22 2.211(19) .
Zr4 O28 2.05(3) .
Zr4 O32 2.23(3) .
Zr4 O39 2.25(3) 2_756
Zr4 O42 2.26(2) 2_756
Zr4 O3 2.22(2) 2_766
Zr4 O1L 2.31(5) .
Zr4 O1N 2.17(2) 2_766
Zr4 O2L 2.10(3) 2_756
Zr4 O2O 2.21(3) .
Zr4 O2T 2.05(5) .
Zr4 O65 2.01(3) .
Zr5 O25 2.30(5) 2_866
Zr5 O26 2.20(2) .
Zr5 O34 2.25(3) .
Zr5 O36 2.01(3) .
Zr5 O49 2.20(2) 2_866
Zr5 O54 2.220(19) 1_665
Zr5 O72 2.23(2) 2_866
Zr5 O1J 2.08(3) .
Zr5 O1K 2.27(3) .
Zr5 O77 2.23(3) .
Zr5 O2Q 2.06(3) .
Zr5 O84 2.06(5) 2_866
Zr6 O20 2.09(4) 2_877
Zr6 O27 2.02(3) .
Zr6 O30 2.26(3) .
Zr6 O31 2.22(2) 2_767
Zr6 O4 2.20(2) 2_877
Zr6 O9 2.06(3) 2_877
Zr6 O12 2.24(2) 1_565
Zr6 O15 2.192(18) 1_565
Zr6 O2C 2.27(4) .
Zr6 O46 2.28(3) 2_877
Zr6 O2W 2.06(3) .
Zr6 O276 2.25(5) 2_877
Zr7 O28 2.08(3) .
Zr7 O32 2.25(3) 2_756
Zr7 O39 2.24(3) .
Zr7 O53 2.220(19) .
Zr7 O10 2.21(2) 1_545
Zr7 O1A 2.24(2) 1_545
Zr7 O29 2.20(2) .
Zr7 O1L 2.29(5) .
Zr7 O2L 2.02(3) .
Zr7 O2O 2.28(4) .
Zr7 O2T 2.06(5) .
Zr7 O65 2.10(3) 2_756
Zr8 O20 2.04(4) .
Zr8 O27 2.10(3) .
Zr8 O30 2.25(3) .
Zr8 O50 2.23(2) 2_867
Zr8 O9 2.02(3) .
Zr8 O14 2.240(19) 2_877
Zr8 O18 2.20(2) 2_767
Zr8 O13 2.25(2) 2_767
Zr8 O2C 2.26(3) .
Zr8 O46 2.23(3) .
Zr8 O2W 2.03(3) .
Zr8 O276 2.29(5) .
Zr9 O17 2.27(2) 2_767
Zr9 O23 2.05(3) 2_767
Zr9 O35 2.10(3) .
Zr9 O5 2.24(3) .
Zr9 O1 2.31(5) .
Zr9 O6 2.22(2) 2_767
Zr9 O21 2.25(2) 2_767
Zr9 O1M 2.219(19) 2_767
Zr9 O2D 2.23(3) 2_767
Zr9 O2P 2.02(3) .
Zr9 O2M 2.22(3) .
Zr9 O58 2.04(4) .
Zr10 O28 2.05(3) .
Zr10 O32 2.26(3) .
Zr10 O39 2.26(3) .
Zr10 O60 2.25(2) 1_545
Zr10 O1D 2.18(2) 2_756
Zr10 O1F 2.19(2) 1_545
Zr10 O1I 2.22(2) 2_756
Zr10 O1L 2.27(5) 2_756
Zr10 O2L 2.05(3) .
Zr10 O2O 2.28(4) .
Zr10 O2T 2.09(5) 2_756
Zr10 O65 2.03(3) .
Zr11 O23 2.09(3) .
Zr11 O35 2.06(3) .
Zr11 O56 2.20(2) .
Zr11 O5 2.26(3) .
Zr11 O8 2.20(2) 2_767
Zr11 O1 2.24(5) 2_767
Zr11 O1B 2.23(2) 2_767
Zr11 O1E 2.24(2) .
Zr11 O2D 2.27(3) .
Zr11 O2P 2.04(3) .
Zr11 O2M 2.25(3) .
Zr11 O58 2.10(4) 2_767
Zr12 O25 2.32(5) .
Zr12 O34 2.23(3) .
Zr12 O36 2.09(3) .
Zr12 O45 2.23(2) .
Zr12 O78 2.201(19) 1_655
Zr12 O1C 2.23(2) .
Zr12 O1H 2.26(2) 1_665
Zr12 O1J 2.05(3) 2_866
Zr12 O1K 2.26(3) 2_866
Zr12 O77 2.28(3) .
Zr12 O2Q 1.99(3) .
Zr12 O84 2.08(5) .
C1 C3 1.49(5) .
C1 C47 1.39(5) .
O16 Zr3 2.20(2) 2_767
O16 C1A 1.34(4) .
O17 Zr9 2.27(2) 2_767
O17 C8 1.29(4) .
O19 Zr2 2.22(2) 2_866
O19 C12 1.33(4) .
O20 Zr1 2.07(4) 2_877
O20 Zr6 2.09(4) 2_877
O20 O276 0.59(5) .
O22 C36 1.31(4) .
O23 Zr9 2.05(3) 2_767
O23 O2D 0.60(3) .
O25 Zr5 2.30(5) 2_866
O26 C30 1.35(4) .
O27 Zr1 2.05(3) 2_877
O27 O2C 0.61(4) .
O28 O2O 0.59(4) .
O30 O2W 0.63(3) .
O31 Zr6 2.22(2) 2_767
O31 C13 1.36(4) .
O32 Zr7 2.25(3) 2_756
O32 O65 0.63(3) .
O33 Zr2 2.18(2) 2_866
O33 C30 1.30(4) .
O34 Zr2 2.24(3) 2_866
O34 O2Q 0.65(3) .
O35 O2M 0.59(4) .
O36 O77 0.63(4) .
O37 C17 1.30(4) .
O39 Zr4 2.25(3) 2_756
O39 O2L 0.60(3) .
O40 Zr2 2.209(19) 1_455
O40 C37 1.31(4) .
O42 Zr4 2.26(2) 2_756
O42 C32 1.33(4) .
O44 Zr1 2.23(2) 1_445
O44 C38 1.31(4) .
O45 C46 1.32(4) .
O49 Zr5 2.20(2) 2_866
O49 C46 1.32(4) .
O50 Zr8 2.23(2) 2_867
O50 C1I 1.34(4) .
O53 C50 1.33(4) .
O54 Zr5 2.220(19) 1_445
O54 C10 1.28(4) .
O56 C3 1.25(4) .
O59 Zr2 2.23(2) 2_866
O59 C16 1.31(4) .
O60 Zr10 2.25(2) 1_565
O60 C1B 1.30(4) .
O62 C1F 1.26(4) .
O72 Zr5 2.23(2) 2_866
O72 C12 1.30(4) .
O78 Zr12 2.201(19) 1_455
O78 C37 1.29(4) .
O3 Zr4 2.22(2) 2_766
O3 C9 1.31(4) .
O4 Zr6 2.20(2) 2_877
O4 C15 1.33(4) .
O5 Zr3 2.25(3) 2_767
O7 Zr1 2.23(2) 2_877
O7 C2F 1.35(4) .
O8 Zr11 2.20(2) 2_767
O8 C1F 1.30(4) .
O9 Zr6 2.06(3) 2_877
O9 O46 0.65(3) .
O10 Zr7 2.21(2) 1_565
O10 C9 1.29(4) .
O11 Zr1 2.25(2) 2_867
O11 C1C 1.29(4) .
O12 Zr6 2.24(2) 1_545
O12 C1C 1.26(4) .
O14 Zr8 2.240(19) 2_877
O14 C2F 1.26(4) .
O15 Zr6 2.192(18) 1_545
O15 C1I 1.29(4) .
O1 Zr11 2.24(5) 2_767
O1 O58 0.66(5) .
O2 Zr1 2.23(2) 2_877
O2 C15 1.24(4) .
O18 Zr8 2.20(2) 2_767
O18 C38 1.29(4) .
O6 Zr9 2.22(2) 2_767
O6 C3 1.33(4) .
O13 Zr8 2.25(2) 2_767
O13 C13 1.25(4) .
O1A Zr7 2.24(2) 1_565
O1A C1B 1.31(4) .
O21 Zr9 2.25(2) 2_767
O21 C6 1.29(4) .
O1B Zr11 2.23(2) 2_767
O1B C6 1.31(4) .
O29 C36 1.27(4) .
O1C C16 1.29(4) .
O1D Zr10 2.18(2) 2_756
O1D C50 1.30(4) .
C46 C48 1.46(4) .
C48 C35 1.35(4) .
C50 C47 1.47(5) .
O1E C17 1.28(4) .
C37 C5 1.47(5) .
C49 C5 1.33(5) .
C49 C1A 1.47(5) .
C36 C40 1.54(5) .
C38 C44 1.46(5) .
C44 C40 1.37(5) .
C35 C1I 1.47(4) .
C2 C11 1.31(5) .
C2 C13 1.50(5) .
C43 C9 1.55(4) .
C43 C1E 1.30(5) .
O1F Zr10 2.19(2) 1_565
O1F C34 1.35(4) .
C34 C7 1.49(5) .
C34 O1N 1.31(4) .
C4 C6 1.47(5) .
C4 C1D 1.36(5) .
C7 C26 1.43(4) .
O1G C8 1.23(4) .
C33 C17 1.49(4) .
C33 C45 1.31(5) .
C42 C8 1.53(4) .
C42 C19 1.32(5) .
O1H Zr12 2.26(2) 1_445
O1H C10 1.30(4) .
C10 C11 1.51(5) .
O1I Zr10 2.22(2) 2_756
O1I C32 1.26(4) .
C32 C18 1.53(5) .
C12 C1G 1.47(5) .
O1J Zr12 2.05(3) 2_866
O1J O1K 0.64(3) .
O1K Zr12 2.26(3) 2_866
O1L Zr10 2.27(5) 2_756
O1L O2T 0.65(5) .
C14 C15 1.49(5) .
C14 C24 1.38(4) .
C16 C19 1.53(5) .
C18 C1G 1.34(5) .
O1M Zr9 2.219(19) 2_767
O1M C1A 1.30(4) .
O1N Zr4 2.17(2) 2_766
C26 C30 1.46(5) .
C1B C1D 1.48(5) .
C1C C45 1.51(5) .
C1E C2F 1.53(5) .
C1F C24 1.55(5) .
O2C Zr1 2.25(3) 2_877
O46 Zr6 2.28(3) 2_877
O2D Zr9 2.23(3) 2_767
O2P Zr3 2.09(3) 2_767
O2L Zr4 2.10(3) 2_756
O2Q Zr2 2.08(3) 2_866
O2T Zr10 2.09(5) 2_756
O58 Zr11 2.10(4) 2_767
O84 Zr5 2.06(5) 2_866
O276 Zr1 2.27(4) 2_877
O276 Zr6 2.25(5) 2_877
O65 Zr7 2.10(3) 2_756
